data_7053709
loop_
_publ_author_name
'Pojarova, Michaela'
'Ananchenko, Gennady S.'
'Udachin, Konstantin A.'
'Perret, Florent'
'Coleman, Anthony W.'
'Ripmeester, John A.'

_publ_section_title
;
 ?-C?O provides access to the cavity in acyl calix[4]arenes: A comparative
 study of crystal structures
;
_journal_issue 6
_journal_name_full 'New Journal of Chemistry'
_journal_page_first 871
_journal_paper_doi 10.1039/b700308k
_journal_volume 31
_journal_year 2007
_chemical_formula_sum 'C60 H80 O8'
_chemical_formula_weight 929.24
_chemical_name_common para-octanoylcalix(4)arene
_chemical_name_systematic
;
?
;
_space_group_IT_number 14
_symmetry_cell_setting monoclinic
_symmetry_space_group_name_Hall '-P 2yn'
_symmetry_space_group_name_H-M 'P 1 21/n 1'
_atom_sites_solution_hydrogens geom
_atom_sites_solution_primary direct
_atom_sites_solution_secondary difmap
_audit_creation_method SHELXL-97
_cell_angle_alpha 90.00
_cell_angle_beta 107.905(3)
_cell_angle_gamma 90.00
_cell_formula_units_Z 8
_cell_length_a 21.7615(12)
_cell_length_b 15.6647(8)
_cell_length_c 32.8323(16)
_cell_measurement_temperature 100(2)
_cell_volume 10650.1(10)
_computing_structure_refinement 'SHELXL-97 (Sheldrick, 1997)'
_computing_structure_solution 'SHELXS-97 (Sheldrick, 1990)'
_diffrn_ambient_temperature 100(2)
_diffrn_measured_fraction_theta_full 0.989
_diffrn_measured_fraction_theta_max 0.989
_diffrn_radiation_monochromator graphite
_diffrn_radiation_source 'fine-focus sealed tube'
_diffrn_radiation_type MoK\a
_diffrn_radiation_wavelength 0.71070
_diffrn_reflns_av_R_equivalents 0.1461
_diffrn_reflns_av_sigmaI/netI 0.0925
_diffrn_reflns_limit_h_max 27
_diffrn_reflns_limit_h_min -26
_diffrn_reflns_limit_k_max 19
_diffrn_reflns_limit_k_min -19
_diffrn_reflns_limit_l_max 40
_diffrn_reflns_limit_l_min -40
_diffrn_reflns_number 160632
_diffrn_reflns_theta_full 26.34
_diffrn_reflns_theta_max 26.34
_diffrn_reflns_theta_min 2.27
_exptl_absorpt_coefficient_mu 0.075
_exptl_absorpt_correction_T_max 0.9706
_exptl_absorpt_correction_T_min 0.9563
_exptl_absorpt_correction_type multi-scan
_exptl_absorpt_process_details sadabs
_exptl_crystal_density_diffrn 1.159
_exptl_crystal_density_method 'not measured'
_exptl_crystal_F_000 4032
_exptl_crystal_size_max 0.60
_exptl_crystal_size_mid 0.40
_exptl_crystal_size_min 0.40
_refine_diff_density_max 0.546
_refine_diff_density_min -0.449
_refine_diff_density_rms 0.083
_refine_ls_extinction_method none
_refine_ls_goodness_of_fit_ref 1.027
_refine_ls_hydrogen_treatment mixed
_refine_ls_matrix_type full
_refine_ls_number_parameters 1473
_refine_ls_number_reflns 21484
_refine_ls_number_restraints 290
_refine_ls_restrained_S_all 1.032
_refine_ls_R_factor_all 0.1881
_refine_ls_R_factor_gt 0.0839
_refine_ls_shift/su_max 0.038
_refine_ls_shift/su_mean 0.000
_refine_ls_structure_factor_coef Fsqd
_refine_ls_weighting_details 'calc w=1/[\s^2^(Fo^2^)+(0.1224P)^2^+15.8509P] where P=(Fo^2^+2Fc^2^)/3'
_refine_ls_weighting_scheme calc
_refine_ls_wR_factor_gt 0.2006
_refine_ls_wR_factor_ref 0.2921
_reflns_number_gt 10048
_reflns_number_total 21484
_reflns_threshold_expression >2sigma(I)
_cod_data_source_file b700308ksup1.cif
_cod_data_source_block gena66a
_cod_original_sg_symbol_H-M P2(1)/n
_cod_database_code 7053709

loop_
_symmetry_equiv_pos_as_xyz
'x, y, z'
'-x+1/2, y+1/2, -z+1/2'
'-x, -y, -z'
'x-1/2, -y-1/2, z-1/2'

loop_
_atom_site_label
_atom_site_type_symbol
_atom_site_fract_x
_atom_site_fract_y
_atom_site_fract_z
_atom_site_U_iso_or_equiv
_atom_site_adp_type
_atom_site_occupancy
_atom_site_symmetry_multiplicity
_atom_site_calc_flag
_atom_site_refinement_flags
_atom_site_disorder_assembly
_atom_site_disorder_group
O6A O 0.47833(11) 0.70564(15) 0.25216(6) 0.0521(6) Uani 0.831(2) 1 d PD A -7
C23A C 0.46172(12) 0.71646(18) 0.21342(8) 0.0355(7) Uani 0.831(2) 1 d PD A -7
C24A C 0.39739(12) 0.6830(2) 0.18574(8) 0.0433(7) Uani 0.831(2) 1 d PD A -7
H24X H 0.4048 0.6307 0.1710 0.052 Uiso 0.831(2) 1 calc PR A -7
H24Y H 0.3774 0.7260 0.1636 0.052 Uiso 0.831(2) 1 calc PR A -7
C25A C 0.35062(13) 0.6624(3) 0.21057(10) 0.0698(11) Uani 0.831(2) 1 d PD A -7
H25X H 0.3681 0.6140 0.2301 0.084 Uiso 0.831(2) 1 calc PR A -7
H25Y H 0.3480 0.7123 0.2285 0.084 Uiso 0.831(2) 1 calc PR A -7
C26A C 0.28278(14) 0.6397(3) 0.18263(12) 0.0808(15) Uani 0.831(2) 1 d PD A -7
H26X H 0.2855 0.5888 0.1654 0.097 Uiso 0.831(2) 1 calc PR A -7
H26Y H 0.2569 0.6237 0.2015 0.097 Uiso 0.831(2) 1 calc PR A -7
C27A C 0.24738(15) 0.7090(3) 0.15271(13) 0.0767(14) Uani 0.831(2) 1 d PD A -7
H27X H 0.2674 0.7153 0.1296 0.092 Uiso 0.831(2) 1 calc PR A -7
H27Y H 0.2538 0.7635 0.1688 0.092 Uiso 0.831(2) 1 calc PR A -7
C28A C 0.17513(16) 0.6954(3) 0.13224(13) 0.0836(15) Uani 0.831(2) 1 d PD A -7
H28X H 0.1550 0.6906 0.1554 0.100 Uiso 0.831(2) 1 calc PR A -7
H28Y H 0.1570 0.7470 0.1154 0.100 Uiso 0.831(2) 1 calc PR A -7
C29A C 0.15562(16) 0.6201(3) 0.10394(13) 0.0889(15) Uani 0.831(2) 1 d PD A -7
H29X H 0.1728 0.5681 0.1207 0.107 Uiso 0.831(2) 1 calc PR A -7
H29Y H 0.1757 0.6243 0.0807 0.107 Uiso 0.831(2) 1 calc PR A -7
C30A C 0.08355(15) 0.6104(3) 0.08415(13) 0.0774(14) Uani 0.831(2) 1 d PD A -7
H30X H 0.0629 0.6092 0.1068 0.093 Uiso 0.831(2) 1 calc PR A -7
H30Y H 0.0743 0.5570 0.0678 0.093 Uiso 0.831(2) 1 calc PR A -7
H30Z H 0.0667 0.6587 0.0650 0.093 Uiso 0.831(2) 1 calc PR A -7
O6K O 0.4784(5) 0.6967(8) 0.2502(2) 0.0521(6) Uani 0.169(2) 1 d PD A -27
C23K C 0.4646(3) 0.7039(8) 0.2112(2) 0.0355(7) Uani 0.169(2) 1 d PD A -27
C24K C 0.3945(2) 0.6896(7) 0.1842(2) 0.0433(7) Uani 0.169(2) 1 d PD A -27
H24S H 0.3928 0.6488 0.1609 0.052 Uiso 0.169(2) 1 calc PR A -27
H24T H 0.3754 0.7442 0.1711 0.052 Uiso 0.169(2) 1 calc PR A -27
C25K C 0.3553(3) 0.6543(6) 0.2119(2) 0.0698(11) Uani 0.169(2) 1 d PD A -27
H25S H 0.3367 0.7023 0.2239 0.084 Uiso 0.169(2) 1 calc PR A -27
H25T H 0.3841 0.6215 0.2361 0.084 Uiso 0.169(2) 1 calc PR A -27
C26K C 0.3008(3) 0.5965(5) 0.1858(3) 0.0808(15) Uani 0.169(2) 1 d PD A -27
H26S H 0.3188 0.5523 0.1711 0.097 Uiso 0.169(2) 1 calc PR A -27
H26T H 0.2805 0.5673 0.2051 0.097 Uiso 0.169(2) 1 calc PR A -27
C27K C 0.2501(3) 0.6485(6) 0.1527(4) 0.0767(14) Uani 0.169(2) 1 d PD A -27
H27S H 0.2427 0.7030 0.1657 0.092 Uiso 0.169(2) 1 calc PR A -27
H27T H 0.2661 0.6621 0.1283 0.092 Uiso 0.169(2) 1 calc PR A -27
C28K C 0.1868(2) 0.6002(5) 0.1364(4) 0.0836(15) Uani 0.169(2) 1 d PD A -27
H28S H 0.1826 0.5781 0.1075 0.100 Uiso 0.169(2) 1 calc PR A -27
H28T H 0.1883 0.5505 0.1554 0.100 Uiso 0.169(2) 1 calc PR A -27
C29K C 0.1276(3) 0.6526(8) 0.1343(2) 0.0889(15) Uani 0.169(2) 1 d PD A -27
H29S H 0.0888 0.6192 0.1190 0.107 Uiso 0.169(2) 1 calc PR A -27
H29T H 0.1280 0.7047 0.1173 0.107 Uiso 0.169(2) 1 calc PR A -27
C30K C 0.1223(6) 0.6790(10) 0.1777(3) 0.0774(14) Uani 0.169(2) 1 d PD A -27
H30S H 0.0879 0.6461 0.1839 0.093 Uiso 0.169(2) 1 calc PR A -27
H30T H 0.1123 0.7400 0.1773 0.093 Uiso 0.169(2) 1 calc PR A -27
H30P H 0.1634 0.6678 0.1999 0.093 Uiso 0.169(2) 1 calc PR A -27
O5A O 0.30230(10) 0.77960(13) -0.01923(6) 0.0462(5) Uani 0.826(2) 1 d PD B -6
C8A C 0.31182(13) 0.85668(18) -0.01723(8) 0.0376(7) Uani 0.826(2) 1 d PD B -6
C9A C 0.25909(13) 0.91751(18) -0.04109(7) 0.0390(7) Uani 0.826(2) 1 d PD B -6
H9A1 H 0.2588 0.9675 -0.0227 0.047 Uiso 0.826(2) 1 calc PR B -6
H9A2 H 0.2167 0.8886 -0.0473 0.047 Uiso 0.826(2) 1 calc PR B -6
C10A C 0.26810(13) 0.94826(19) -0.08311(8) 0.0411(8) Uani 0.826(2) 1 d PD B -6
H10A H 0.2811 0.8994 -0.0978 0.049 Uiso 0.826(2) 1 calc PR B -6
H10B H 0.3032 0.9911 -0.0768 0.049 Uiso 0.826(2) 1 calc PR B -6
C11A C 0.20604(13) 0.9879(2) -0.11291(8) 0.0447(9) Uani 0.826(2) 1 d PD B -6
H11A H 0.1733 0.9425 -0.1234 0.054 Uiso 0.826(2) 1 calc PR B -6
H11B H 0.1887 1.0295 -0.0966 0.054 Uiso 0.826(2) 1 calc PR B -6
C12A C 0.21775(13) 1.0327(2) -0.15103(8) 0.0476(9) Uani 0.826(2) 1 d PD B -6
H12A H 0.2390 0.9925 -0.1657 0.057 Uiso 0.826(2) 1 calc PR B -6
H12B H 0.2474 1.0815 -0.1406 0.057 Uiso 0.826(2) 1 calc PR B -6
C13A C 0.15547(15) 1.0653(2) -0.18307(9) 0.0622(11) Uani 0.826(2) 1 d PD B -6
H13A H 0.1338 1.1045 -0.1682 0.075 Uiso 0.826(2) 1 calc PR B -6
H13B H 0.1262 1.0163 -0.1937 0.075 Uiso 0.826(2) 1 calc PR B -6
C14A C 0.16611(16) 1.1117(2) -0.22118(10) 0.0632(12) Uani 0.826(2) 1 d PD B -6
H14A H 0.1915 1.0743 -0.2343 0.076 Uiso 0.826(2) 1 calc PR B -6
H14B H 0.1236 1.1216 -0.2428 0.076 Uiso 0.826(2) 1 calc PR B -6
C15A C 0.20081(18) 1.1969(2) -0.21012(13) 0.0733(12) Uani 0.826(2) 1 d PD B -6
H15A H 0.1754 1.2352 -0.1979 0.088 Uiso 0.826(2) 1 calc PR B -6
H15B H 0.2059 1.2226 -0.2361 0.088 Uiso 0.826(2) 1 calc PR B -6
H15C H 0.2434 1.1878 -0.1892 0.088 Uiso 0.826(2) 1 calc PR B -6
O5K O 0.2940(4) 0.7915(4) -0.0226(3) 0.0462(5) Uani 0.174(2) 1 d PD B -16
C8K C 0.3099(3) 0.8664(4) -0.0183(3) 0.0376(7) Uani 0.174(2) 1 d PD B -16
C9K C 0.2594(4) 0.9358(5) -0.03568(17) 0.0390(7) Uani 0.174(2) 1 d PD B -16
H9K1 H 0.2762 0.9915 -0.0227 0.047 Uiso 0.174(2) 1 calc PR B -16
H9K2 H 0.2198 0.9225 -0.0281 0.047 Uiso 0.174(2) 1 calc PR B -16
C10K C 0.2434(3) 0.9409(7) -0.08436(18) 0.0411(8) Uani 0.174(2) 1 d PD B -16
H10C H 0.2752 0.9782 -0.0918 0.049 Uiso 0.174(2) 1 calc PR B -16
H10D H 0.2463 0.8833 -0.0960 0.049 Uiso 0.174(2) 1 calc PR B -16
C11K C 0.1754(3) 0.9766(7) -0.10425(17) 0.0447(9) Uani 0.174(2) 1 d PD B -16
H11C H 0.1708 1.0313 -0.0904 0.054 Uiso 0.174(2) 1 calc PR B -16
H11D H 0.1431 0.9360 -0.0999 0.054 Uiso 0.174(2) 1 calc PR B -16
C12K C 0.1639(4) 0.9907(4) -0.15222(18) 0.0476(9) Uani 0.174(2) 1 d PD B -16
H12C H 0.1856 0.9451 -0.1636 0.057 Uiso 0.174(2) 1 calc PR B -16
H12D H 0.1170 0.9880 -0.1676 0.057 Uiso 0.174(2) 1 calc PR B -16
C13K C 0.1903(5) 1.0777(5) -0.15970(18) 0.0622(11) Uani 0.174(2) 1 d PD B -16
H13C H 0.2355 1.0839 -0.1410 0.075 Uiso 0.174(2) 1 calc PR B -16
H13D H 0.1643 1.1237 -0.1525 0.075 Uiso 0.174(2) 1 calc PR B -16
C14K C 0.1877(6) 1.0851(4) -0.2066(2) 0.0632(12) Uani 0.174(2) 1 d PD B -16
H14C H 0.2230 1.0509 -0.2115 0.076 Uiso 0.174(2) 1 calc PR B -16
H14D H 0.1462 1.0618 -0.2251 0.076 Uiso 0.174(2) 1 calc PR B -16
C15K C 0.1943(9) 1.1779(5) -0.2187(4) 0.0733(12) Uani 0.174(2) 1 d PD B -16
H15D H 0.1631 1.2131 -0.2102 0.088 Uiso 0.174(2) 1 calc PR B -16
H15E H 0.1858 1.1822 -0.2498 0.088 Uiso 0.174(2) 1 calc PR B -16
H15F H 0.2382 1.1980 -0.2040 0.088 Uiso 0.174(2) 1 calc PR B -16
O6 O 0.30623(10) 1.19007(16) -0.05007(8) 0.0602(7) Uani 0.8086(19) 1 d PD C -5
C23 C 0.25354(15) 1.2228(2) -0.06586(9) 0.0496(8) Uani 0.8086(19) 1 d PD C -5
C24 C 0.24566(14) 1.29985(19) -0.09461(10) 0.0546(10) Uani 0.8086(19) 1 d PD C -5
H24A H 0.2360 1.3498 -0.0791 0.066 Uiso 0.8086(19) 1 calc PR C -5
H24B H 0.2076 1.2904 -0.1201 0.066 Uiso 0.8086(19) 1 calc PR C -5
C25 C 0.30283(14) 1.32223(19) -0.10998(11) 0.0551(10) Uani 0.8086(19) 1 d PD C -5
H25A H 0.3093 1.2764 -0.1290 0.066 Uiso 0.8086(19) 1 calc PR C -5
H25B H 0.3424 1.3261 -0.0851 0.066 Uiso 0.8086(19) 1 calc PR C -5
C26 C 0.29191(15) 1.4070(2) -0.13413(12) 0.0786(13) Uani 0.8086(19) 1 d PD C -5
H26A H 0.2508 1.4035 -0.1578 0.094 Uiso 0.8086(19) 1 calc PR C -5
H26B H 0.2871 1.4526 -0.1144 0.094 Uiso 0.8086(19) 1 calc PR C -5
C27 C 0.34511(17) 1.4323(2) -0.15250(11) 0.0851(14) Uani 0.8086(19) 1 d PD C -5
H27A H 0.3397 1.4933 -0.1607 0.102 Uiso 0.8086(19) 1 calc PR C -5
H27B H 0.3872 1.4262 -0.1299 0.102 Uiso 0.8086(19) 1 calc PR C -5
C28 C 0.34681(17) 1.3806(2) -0.19106(11) 0.0766(14) Uani 0.8086(19) 1 d PD C -5
H28A H 0.3862 1.3963 -0.1983 0.092 Uiso 0.8086(19) 1 calc PR C -5
H28B H 0.3505 1.3195 -0.1830 0.092 Uiso 0.8086(19) 1 calc PR C -5
C29 C 0.2897(2) 1.3913(3) -0.23031(12) 0.0991(19) Uani 0.8086(19) 1 d PD C -5
H29A H 0.2823 1.4529 -0.2364 0.119 Uiso 0.8086(19) 1 calc PR C -5
H29B H 0.2510 1.3678 -0.2246 0.119 Uiso 0.8086(19) 1 calc PR C -5
C30 C 0.2983(2) 1.3469(3) -0.26993(12) 0.1028(18) Uani 0.8086(19) 1 d PD C -5
H30A H 0.3025 1.2852 -0.2649 0.123 Uiso 0.8086(19) 1 calc PR C -5
H30B H 0.3373 1.3687 -0.2754 0.123 Uiso 0.8086(19) 1 calc PR C -5
H30C H 0.2606 1.3585 -0.2948 0.123 Uiso 0.8086(19) 1 calc PR C -5
O6F O 0.3090(3) 1.1742(6) -0.0383(3) 0.0602(7) Uani 0.1914(19) 1 d PD C -15
C23F C 0.2608(4) 1.2144(6) -0.0584(2) 0.0496(8) Uani 0.1914(19) 1 d PD C -15
C24F C 0.2616(5) 1.2534(3) -0.1010(2) 0.0546(10) Uani 0.1914(19) 1 d PD C -15
H24C H 0.2989 1.2311 -0.1089 0.066 Uiso 0.1914(19) 1 calc PR C -15
H24D H 0.2216 1.2374 -0.1238 0.066 Uiso 0.1914(19) 1 calc PR C -15
C25F C 0.2662(5) 1.3503(3) -0.09704(19) 0.0551(10) Uani 0.1914(19) 1 d PD C -15
H25C H 0.3088 1.3660 -0.0769 0.066 Uiso 0.1914(19) 1 calc PR C -15
H25D H 0.2326 1.3713 -0.0849 0.066 Uiso 0.1914(19) 1 calc PR C -15
C26F C 0.2576(3) 1.3942(5) -0.13995(18) 0.0786(13) Uani 0.1914(19) 1 d PD C -15
H26C H 0.2141 1.3806 -0.1595 0.094 Uiso 0.1914(19) 1 calc PR C -15
H26D H 0.2599 1.4568 -0.1355 0.094 Uiso 0.1914(19) 1 calc PR C -15
C27F C 0.3079(3) 1.3680(5) -0.1612(2) 0.0851(14) Uani 0.1914(19) 1 d PD C -15
H27E H 0.2958 1.3121 -0.1754 0.102 Uiso 0.1914(19) 1 calc PR C -15
H27F H 0.3503 1.3613 -0.1389 0.102 Uiso 0.1914(19) 1 calc PR C -15
C28F C 0.3141(3) 1.4337(5) -0.19423(19) 0.0766(14) Uani 0.1914(19) 1 d PD C -15
H28E H 0.3360 1.4853 -0.1791 0.092 Uiso 0.1914(19) 1 calc PR C -15
H28F H 0.2704 1.4506 -0.2123 0.092 Uiso 0.1914(19) 1 calc PR C -15
C29F C 0.3523(4) 1.3993(5) -0.2230(2) 0.0991(19) Uani 0.1914(19) 1 d PD C -15
H29C H 0.3649 1.4471 -0.2385 0.119 Uiso 0.1914(19) 1 calc PR C -15
H29D H 0.3922 1.3709 -0.2052 0.119 Uiso 0.1914(19) 1 calc PR C -15
C30F C 0.3108(7) 1.3354(6) -0.2551(3) 0.1028(18) Uani 0.1914(19) 1 d PD C -15
H30D H 0.3379 1.3050 -0.2694 0.123 Uiso 0.1914(19) 1 calc PR C -15
H30E H 0.2765 1.3659 -0.2766 0.123 Uiso 0.1914(19) 1 calc PR C -15
H30F H 0.2916 1.2943 -0.2401 0.123 Uiso 0.1914(19) 1 calc PR C -15
O7A O 0.55632(12) 1.16096(15) 0.33569(6) 0.0636(6) Uani 0.8208(19) 1 d PD A -4
C38A C 0.57955(15) 1.09392(19) 0.32993(8) 0.0436(8) Uani 0.8208(19) 1 d PD A -4
C39A C 0.59979(15) 1.02801(18) 0.36515(7) 0.0417(8) Uani 0.8208(19) 1 d PD A -4
H39A H 0.5762 0.9742 0.3550 0.050 Uiso 0.8208(19) 1 calc PR A -4
H39B H 0.6465 1.0163 0.3714 0.050 Uiso 0.8208(19) 1 calc PR A -4
C40A C 0.58703(15) 1.05560(19) 0.40589(7) 0.0443(9) Uani 0.8208(19) 1 d PD A -4
H40A H 0.5399 1.0625 0.4002 0.053 Uiso 0.8208(19) 1 calc PR A -4
H40B H 0.6076 1.1118 0.4148 0.053 Uiso 0.8208(19) 1 calc PR A -4
C41A C 0.61261(18) 0.9920(2) 0.44208(8) 0.0576(10) Uani 0.8208(19) 1 d PD A -4
H41A H 0.6593 0.9831 0.4468 0.069 Uiso 0.8208(19) 1 calc PR A -4
H41B H 0.5906 0.9365 0.4336 0.069 Uiso 0.8208(19) 1 calc PR A -4
C42A C 0.60233(18) 1.0218(2) 0.48409(9) 0.0640(11) Uani 0.8208(19) 1 d PD A -4
H42A H 0.5557 1.0325 0.4789 0.077 Uiso 0.8208(19) 1 calc PR A -4
H42B H 0.6154 0.9753 0.5054 0.077 Uiso 0.8208(19) 1 calc PR A -4
C43A C 0.6397(2) 1.1020(2) 0.50269(9) 0.0777(15) Uani 0.8208(19) 1 d PD A -4
H43A H 0.6252 1.1489 0.4817 0.093 Uiso 0.8208(19) 1 calc PR A -4
H43B H 0.6860 1.0919 0.5066 0.093 Uiso 0.8208(19) 1 calc PR A -4
C44A C 0.63240(19) 1.1309(3) 0.54540(10) 0.1008(19) Uani 0.8208(19) 1 d PD A -4
H44A H 0.6420 1.0823 0.5657 0.121 Uiso 0.8208(19) 1 calc PR A -4
H44B H 0.6640 1.1767 0.5576 0.121 Uiso 0.8208(19) 1 calc PR A -4
C45A C 0.56535(19) 1.1632(3) 0.54018(13) 0.1057(17) Uani 0.8208(19) 1 d PDU A -4
H45A H 0.5532 1.2050 0.5169 0.127 Uiso 0.8208(19) 1 calc PR A -4
H45B H 0.5643 1.1903 0.5668 0.127 Uiso 0.8208(19) 1 calc PR A -4
H45C H 0.5349 1.1153 0.5334 0.127 Uiso 0.8208(19) 1 calc PR A -4
O7K O 0.5521(5) 1.1472(5) 0.3378(3) 0.0636(6) Uani 0.1792(19) 1 d PD A -14
C38K C 0.5737(5) 1.0805(4) 0.3299(2) 0.0436(8) Uani 0.1792(19) 1 d PD A -14
C39K C 0.5768(4) 1.0034(4) 0.35840(16) 0.0417(8) Uani 0.1792(19) 1 d PD A -14
H39C H 0.6226 0.9863 0.3708 0.050 Uiso 0.1792(19) 1 calc PR A -14
H39D H 0.5537 0.9555 0.3405 0.050 Uiso 0.1792(19) 1 calc PR A -14
C40K C 0.5479(3) 1.0174(6) 0.39496(16) 0.0443(9) Uani 0.1792(19) 1 d PD A -14
H40C H 0.5101 1.0558 0.3850 0.053 Uiso 0.1792(19) 1 calc PR A -14
H40D H 0.5327 0.9620 0.4028 0.053 Uiso 0.1792(19) 1 calc PR A -14
C41K C 0.5966(3) 1.0561(6) 0.43437(17) 0.0576(10) Uani 0.1792(19) 1 d PD A -14
H41C H 0.6175 1.1060 0.4257 0.069 Uiso 0.1792(19) 1 calc PR A -14
H41D H 0.6306 1.0135 0.4474 0.069 Uiso 0.1792(19) 1 calc PR A -14
C42K C 0.5645(4) 1.0842(7) 0.46768(17) 0.0640(11) Uani 0.1792(19) 1 d PD A -14
H42C H 0.5322 1.1292 0.4554 0.077 Uiso 0.1792(19) 1 calc PR A -14
H42D H 0.5421 1.0351 0.4758 0.077 Uiso 0.1792(19) 1 calc PR A -14
C43K C 0.6160(4) 1.1184(7) 0.50714(18) 0.0777(15) Uani 0.1792(19) 1 d PD A -14
H43C H 0.6354 1.1707 0.4994 0.093 Uiso 0.1792(19) 1 calc PR A -14
H43D H 0.6506 1.0754 0.5175 0.093 Uiso 0.1792(19) 1 calc PR A -14
C44K C 0.5866(4) 1.1388(7) 0.5427(2) 0.1008(19) Uani 0.1792(19) 1 d PD A -14
H44C H 0.5772 1.0853 0.5556 0.121 Uiso 0.1792(19) 1 calc PR A -14
H44D H 0.5457 1.1706 0.5308 0.121 Uiso 0.1792(19) 1 calc PR A -14
C45K C 0.6347(7) 1.1928(8) 0.5766(3) 0.1057(17) Uani 0.1792(19) 1 d PDU A -14
H45D H 0.6690 1.1560 0.5944 0.127 Uiso 0.1792(19) 1 calc PR A -14
H45E H 0.6123 1.2208 0.5947 0.127 Uiso 0.1792(19) 1 calc PR A -14
H45F H 0.6537 1.2362 0.5626 0.127 Uiso 0.1792(19) 1 calc PR A -14
O8A O 0.2945(3) 1.2006(3) 0.09697(17) 0.0597(8) Uani 0.33 1 d PD A -31
C53A C 0.3437(2) 1.2327(4) 0.12151(16) 0.0393(9) Uani 0.33 1 d PD A -31
C54A C 0.3401(2) 1.2813(4) 0.16090(17) 0.0597(14) Uani 0.33 1 d PD A -31
H54A H 0.3718 1.3286 0.1670 0.072 Uiso 0.33 1 calc PR A -31
H54B H 0.3516 1.2425 0.1859 0.072 Uiso 0.33 1 calc PR A -31
C55A C 0.2727(3) 1.3175(4) 0.1545(2) 0.076(2) Uani 0.33 1 d PD A -31
H55A H 0.2545 1.3375 0.1246 0.091 Uiso 0.33 1 calc PR A -31
H55B H 0.2443 1.2717 0.1592 0.091 Uiso 0.33 1 calc PR A -31
C56A C 0.2731(4) 1.3909(4) 0.18458(15) 0.085(2) Uani 0.33 1 d PD A -31
H56A H 0.2303 1.4189 0.1753 0.102 Uiso 0.33 1 calc PR A -31
H56B H 0.3054 1.4335 0.1820 0.102 Uiso 0.33 1 calc PR A -31
C57A C 0.2886(5) 1.3656(4) 0.23139(14) 0.0714(16) Uani 0.33 1 d PD A -31
H57A H 0.3326 1.3411 0.2419 0.086 Uiso 0.33 1 calc PR A -31
H57B H 0.2574 1.3220 0.2347 0.086 Uiso 0.33 1 calc PR A -31
C58A C 0.2840(6) 1.4459(4) 0.25713(14) 0.096(2) Uani 0.33 1 d PD A -31
H58A H 0.3102 1.4919 0.2499 0.115 Uiso 0.33 1 calc PR A -31
H58B H 0.2386 1.4655 0.2486 0.115 Uiso 0.33 1 calc PR A -31
C59A C 0.3073(5) 1.4314(4) 0.30519(16) 0.101(3) Uani 0.33 1 d PDU A -31
H59A H 0.3526 1.4111 0.3145 0.121 Uiso 0.33 1 calc PR A -31
H59B H 0.2800 1.3883 0.3134 0.121 Uiso 0.33 1 calc PR A -31
C60A C 0.3020(5) 1.5192(4) 0.3262(2) 0.0744(18) Uani 0.33 1 d PDU A -31
H60A H 0.3311 1.5603 0.3191 0.089 Uiso 0.33 1 calc PR A -31
H60B H 0.3141 1.5124 0.3574 0.089 Uiso 0.33 1 calc PR A -31
H60C H 0.2575 1.5401 0.3154 0.089 Uiso 0.33 1 calc PR A -31
O8K O 0.2933(2) 1.1999(3) 0.09640(15) 0.0597(8) Uani 0.41 1 d PD A -32
C53K C 0.3426(2) 1.2125(3) 0.12652(14) 0.0393(9) Uani 0.41 1 d PD A -32
C54K C 0.33876(19) 1.2580(4) 0.16660(14) 0.0597(14) Uani 0.41 1 d PD A -32
H54C H 0.3560 1.3165 0.1671 0.072 Uiso 0.41 1 calc PR A -32
H54D H 0.3662 1.2274 0.1921 0.072 Uiso 0.41 1 calc PR A -32
C55K C 0.2699(2) 1.2628(5) 0.16908(15) 0.076(2) Uani 0.41 1 d PD A -32
H55C H 0.2452 1.3049 0.1478 0.091 Uiso 0.41 1 calc PR A -32
H55D H 0.2489 1.2065 0.1613 0.091 Uiso 0.41 1 calc PR A -32
C56K C 0.2662(3) 1.2880(3) 0.21283(16) 0.085(2) Uani 0.41 1 d PD A -32
H56C H 0.2925 1.2474 0.2342 0.102 Uiso 0.41 1 calc PR A -32
H56D H 0.2209 1.2824 0.2128 0.102 Uiso 0.41 1 calc PR A -32
C57K C 0.2893(4) 1.3784(3) 0.22676(15) 0.0714(16) Uani 0.41 1 d PD A -32
H57C H 0.2602 1.4206 0.2079 0.086 Uiso 0.41 1 calc PR A -32
H57D H 0.3334 1.3870 0.2249 0.086 Uiso 0.41 1 calc PR A -32
C58K C 0.2891(4) 1.3901(3) 0.27329(15) 0.096(2) Uani 0.41 1 d PD A -32
H58C H 0.2468 1.3710 0.2754 0.115 Uiso 0.41 1 calc PR A -32
H58D H 0.3227 1.3528 0.2921 0.115 Uiso 0.41 1 calc PR A -32
C59K C 0.3009(4) 1.4803(4) 0.28949(15) 0.101(3) Uani 0.41 1 d PDU A -32
H59C H 0.2644 1.5167 0.2732 0.121 Uiso 0.41 1 calc PR A -32
H59D H 0.3406 1.5021 0.2844 0.121 Uiso 0.41 1 calc PR A -32
C60K C 0.3084(4) 1.4870(6) 0.33739(16) 0.0744(18) Uani 0.41 1 d PDU A -32
H60D H 0.2667 1.4757 0.3420 0.089 Uiso 0.41 1 calc PR A -32
H60E H 0.3230 1.5446 0.3476 0.089 Uiso 0.41 1 calc PR A -32
H60F H 0.3402 1.4451 0.3533 0.089 Uiso 0.41 1 calc PR A -32
O8L O 0.2944(5) 1.2365(9) 0.0959(2) 0.0597(8) Uani 0.14 1 d PD A -33
C53L C 0.3426(3) 1.2162(8) 0.12593(17) 0.0393(9) Uani 0.14 1 d PD A -33
C54L C 0.3376(4) 1.2234(4) 0.17135(17) 0.0597(14) Uani 0.14 1 d PD A -33
H54Q H 0.3011 1.1882 0.1738 0.072 Uiso 0.14 1 calc PR A -33
H54R H 0.3778 1.2016 0.1922 0.072 Uiso 0.14 1 calc PR A -33
C55L C 0.3273(5) 1.3158(4) 0.1814(2) 0.076(2) Uani 0.14 1 d PD A -33
H55Q H 0.2874 1.3377 0.1604 0.091 Uiso 0.14 1 calc PR A -33
H55R H 0.3640 1.3508 0.1792 0.091 Uiso 0.14 1 calc PR A -33
C56L C 0.3217(5) 1.3236(4) 0.2267(2) 0.085(2) Uani 0.14 1 d PD A -33
H56Q H 0.2872 1.2852 0.2298 0.102 Uiso 0.14 1 calc PR A -33
H56R H 0.3629 1.3065 0.2480 0.102 Uiso 0.14 1 calc PR A -33
C57L C 0.3058(5) 1.4160(4) 0.2346(2) 0.0714(16) Uani 0.14 1 d PD A -33
H57Q H 0.2646 1.4330 0.2132 0.086 Uiso 0.14 1 calc PR A -33
H57R H 0.3402 1.4543 0.2315 0.086 Uiso 0.14 1 calc PR A -33
C58L C 0.2999(7) 1.4250(4) 0.2798(2) 0.096(2) Uani 0.14 1 d PD A -33
H58Q H 0.2595 1.3979 0.2811 0.115 Uiso 0.14 1 calc PR A -33
H58R H 0.3367 1.3962 0.3008 0.115 Uiso 0.14 1 calc PR A -33
C59L C 0.2997(8) 1.5201(4) 0.2905(2) 0.101(3) Uani 0.14 1 d PDU A -33
H59Q H 0.3387 1.5476 0.2870 0.121 Uiso 0.14 1 calc PR A -33
H59R H 0.2614 1.5477 0.2705 0.121 Uiso 0.14 1 calc PR A -33
C60L C 0.2986(9) 1.5327(10) 0.3364(3) 0.0744(18) Uani 0.14 1 d PDU A -33
H60Q H 0.2583 1.5609 0.3361 0.089 Uiso 0.14 1 calc PR A -33
H60R H 0.3354 1.5681 0.3521 0.089 Uiso 0.14 1 calc PR A -33
H60W H 0.3015 1.4770 0.3505 0.089 Uiso 0.14 1 calc PR A -33
O8M O 0.2944(6) 1.1681(10) 0.0946(3) 0.0597(8) Uani 0.12 1 d PD A -34
C53M C 0.3418(3) 1.1867(11) 0.12576(17) 0.0393(9) Uani 0.12 1 d PD A -34
C54M C 0.3357(3) 1.1717(7) 0.17040(16) 0.0597(14) Uani 0.12 1 d PD A -34
H54X H 0.3290 1.1101 0.1744 0.072 Uiso 0.12 1 calc PR A -34
H54Y H 0.3760 1.1896 0.1924 0.072 Uiso 0.12 1 calc PR A -34
C55M C 0.2787(4) 1.2227(8) 0.17564(18) 0.076(2) Uani 0.12 1 d PD A -34
H55X H 0.2376 1.1946 0.1597 0.091 Uiso 0.12 1 calc PR A -34
H55Y H 0.2788 1.2810 0.1640 0.091 Uiso 0.12 1 calc PR A -34
C56M C 0.2845(7) 1.2274(4) 0.2232(2) 0.085(2) Uani 0.12 1 d PD A -34
H56X H 0.2457 1.2021 0.2282 0.102 Uiso 0.12 1 calc PR A -34
H56Y H 0.3228 1.1949 0.2402 0.102 Uiso 0.12 1 calc PR A -34
C57M C 0.2910(10) 1.3207(4) 0.23709(19) 0.0714(16) Uani 0.12 1 d PD A -34
H57X H 0.2523 1.3529 0.2203 0.086 Uiso 0.12 1 calc PR A -34
H57Y H 0.3293 1.3462 0.2317 0.086 Uiso 0.12 1 calc PR A -34
C58M C 0.2979(9) 1.3264(4) 0.2848(2) 0.096(2) Uani 0.12 1 d PD A -34
H58X H 0.2557 1.3153 0.2894 0.115 Uiso 0.12 1 calc PR A -34
H58Y H 0.3292 1.2832 0.3009 0.115 Uiso 0.12 1 calc PR A -34
C59M C 0.3216(7) 1.4160(5) 0.3002(2) 0.101(3) Uani 0.12 1 d PDU A -34
H59X H 0.3667 1.4233 0.3001 0.121 Uiso 0.12 1 calc PR A -34
H59Y H 0.2944 1.4591 0.2808 0.121 Uiso 0.12 1 calc PR A -34
C60M C 0.3177(8) 1.4285(11) 0.3455(3) 0.0744(18) Uani 0.12 1 d PDU A -34
H60X H 0.3334 1.3770 0.3625 0.089 Uiso 0.12 1 calc PR A -34
H60Y H 0.2728 1.4393 0.3442 0.089 Uiso 0.12 1 calc PR A -34
H60Z H 0.3445 1.4774 0.3589 0.089 Uiso 0.12 1 calc PR A -34
O1A O 0.56185(7) 0.96671(10) 0.07671(4) 0.0349(4) Uani 1 1 d . . .
H1A H 0.5647 1.0202 0.0774 0.092(11) Uiso 1 1 calc R . .
O2A O 0.63649(7) 0.88408(10) 0.14448(4) 0.0355(4) Uani 1 1 d . . .
H2A H 0.6262 0.8787 0.1178 0.043 Uiso 1 1 calc R . .
O3A O 0.64180(7) 1.04276(11) 0.17738(4) 0.0389(5) Uani 1 1 d . . .
H3A H 0.6474 0.9909 0.1729 0.086(11) Uiso 1 1 calc R . .
O4A O 0.58316(7) 1.12676(10) 0.10555(5) 0.0385(5) Uani 1 1 d . . .
H4A H 0.6137 1.1362 0.1280 0.046 Uiso 1 1 calc R . .
C1A C 0.49930(10) 0.94331(15) 0.05566(6) 0.0305(6) Uani 1 1 d . B .
C2A C 0.45453(11) 1.00444(14) 0.03327(6) 0.0311(6) Uani 1 1 d . . .
C3A C 0.39342(11) 0.97664(15) 0.01023(6) 0.0344(6) Uani 1 1 d . B .
H3A1 H 0.3621 1.0171 -0.0048 0.041 Uiso 1 1 calc R . .
C4A C 0.37673(11) 0.89009(15) 0.00860(6) 0.0336(6) Uani 1 1 d D . .
C5A C 0.42189(11) 0.83164(15) 0.03224(6) 0.0334(6) Uani 1 1 d . B .
H5A H 0.4103 0.7731 0.0317 0.040 Uiso 1 1 calc R . .
C6A C 0.48338(10) 0.85658(14) 0.05655(6) 0.0298(6) Uani 1 1 d . . .
C7A C 0.53112(11) 0.79321(14) 0.08352(6) 0.0340(6) Uani 1 1 d . B .
H7A1 H 0.5734 0.8025 0.0788 0.041 Uiso 1 1 calc R . .
H7A2 H 0.5165 0.7349 0.0734 0.041 Uiso 1 1 calc R . .
C16A C 0.59248(10) 0.84183(14) 0.15944(6) 0.0306(6) Uani 1 1 d . A .
C17A C 0.54062(10) 0.79772(14) 0.13163(6) 0.0297(6) Uani 1 1 d . . .
C18A C 0.49777(11) 0.75717(14) 0.14902(6) 0.0307(6) Uani 1 1 d . A .
H18A H 0.4616 0.7280 0.1305 0.037 Uiso 1 1 calc R . .
C19A C 0.50637(11) 0.75799(14) 0.19319(7) 0.0328(6) Uani 1 1 d D . .
C20A C 0.55940(11) 0.80227(14) 0.21980(6) 0.0328(6) Uani 1 1 d . A .
H20A H 0.5661 0.8029 0.2498 0.039 Uiso 1 1 calc R . .
C21A C 0.60195(10) 0.84473(14) 0.20385(6) 0.0308(6) Uani 1 1 d . . .
C22A C 0.65606(11) 0.89690(15) 0.23377(7) 0.0351(6) Uani 1 1 d . A .
H22A H 0.6739 0.8656 0.2610 0.042 Uiso 1 1 calc R . .
H22B H 0.6911 0.9042 0.2207 0.042 Uiso 1 1 calc R . .
C31A C 0.62342(10) 1.05079(15) 0.21413(6) 0.0319(6) Uani 1 1 d . A .
C32A C 0.63301(10) 0.98373(15) 0.24289(7) 0.0325(6) Uani 1 1 d . . .
C33A C 0.61727(11) 0.99708(16) 0.28046(7) 0.0364(7) Uani 1 1 d . A .
H33A H 0.6233 0.9521 0.3007 0.044 Uiso 1 1 calc R . .
C34A C 0.59293(11) 1.07503(16) 0.28895(7) 0.0375(7) Uani 1 1 d D . .
C35A C 0.58183(11) 1.13953(16) 0.25867(7) 0.0375(7) Uani 1 1 d . A .
H35A H 0.5632 1.1917 0.2638 0.045 Uiso 1 1 calc R . .
C36A C 0.59747(11) 1.12924(15) 0.22081(6) 0.0344(6) Uani 1 1 d . . .
C37A C 0.58539(11) 1.20009(15) 0.18771(7) 0.0362(6) Uani 1 1 d . A .
H37A H 0.6228 1.2039 0.1767 0.043 Uiso 1 1 calc R . .
H37B H 0.5820 1.2551 0.2017 0.043 Uiso 1 1 calc R . .
C46A C 0.52581(11) 1.15117(14) 0.11147(6) 0.0328(6) Uani 1 1 d . A .
C47A C 0.52407(11) 1.18661(14) 0.15006(6) 0.0336(6) Uani 1 1 d . . .
C48A C 0.46516(11) 1.20914(15) 0.15407(7) 0.0383(7) Uani 1 1 d . A .
H48A H 0.4633 1.2332 0.1802 0.046 Uiso 1 1 calc R . .
C49A C 0.40791(12) 1.19744(16) 0.12062(7) 0.0420(7) Uani 1 1 d D . .
C50A C 0.41069(11) 1.16290(15) 0.08232(7) 0.0378(7) Uani 1 1 d . A .
H50A H 0.3719 1.1552 0.0594 0.045 Uiso 1 1 calc R . .
C51A C 0.46903(11) 1.13940(14) 0.07686(6) 0.0339(6) Uani 1 1 d . . .
C52A C 0.47096(11) 1.09856(14) 0.03542(6) 0.0336(6) Uani 1 1 d . A .
H52A H 0.4400 1.1282 0.0110 0.040 Uiso 1 1 calc R . .
H52B H 0.5147 1.1058 0.0326 0.040 Uiso 1 1 calc R . .
O1 O 0.07306(7) 0.95330(11) 0.00480(4) 0.0377(5) Uani 1 1 d . . .
H1 H 0.0665 1.0058 0.0068 0.045 Uiso 1 1 calc R . .
O2 O 0.03713(7) 1.11511(10) -0.01922(4) 0.0361(4) Uani 1 1 d . . .
H2 H 0.0085 1.0959 -0.0407 0.155(18) Uiso 1 1 calc R . .
O3 O -0.02219(7) 1.02230(10) -0.08881(4) 0.0359(4) Uani 1 1 d . . .
H3 H -0.0315 0.9710 -0.0861 0.043 Uiso 1 1 calc R . .
O4 O -0.01041(7) 0.86185(10) -0.05963(4) 0.0366(4) Uani 1 1 d . . .
H4 H 0.0012 0.8577 -0.0328 0.044 Uiso 1 1 calc R . .
O5 O 0.34296(8) 0.78546(11) 0.09432(5) 0.0481(5) Uani 1 1 d . . .
O7 O 0.00149(10) 1.16907(12) -0.26137(5) 0.0594(6) Uani 1 1 d . . .
C1 C 0.13712(10) 0.93536(16) 0.02502(6) 0.0335(6) Uani 1 1 d . . .
C2 C 0.15478(11) 0.84957(16) 0.02450(6) 0.0347(6) Uani 1 1 d . . .
C3 C 0.21833(11) 0.82870(16) 0.04676(6) 0.0364(6) Uani 1 1 d . . .
H3B H 0.2318 0.7709 0.0472 0.044 Uiso 1 1 calc R . .
C4 C 0.26285(11) 0.88957(17) 0.06842(6) 0.0383(7) Uani 1 1 d . . .
C5 C 0.24393(10) 0.97537(17) 0.06654(6) 0.0360(6) Uani 1 1 d . . .
H5 H 0.2747 1.0175 0.0803 0.043 Uiso 1 1 calc R . .
C6 C 0.18085(10) 1.00013(16) 0.04481(6) 0.0347(6) Uani 1 1 d . . .
C7 C 0.16018(11) 1.09255(16) 0.04273(7) 0.0380(7) Uani 1 1 d . . .
H7A H 0.1932 1.1255 0.0646 0.046 Uiso 1 1 calc R . .
H7B H 0.1191 1.0965 0.0497 0.046 Uiso 1 1 calc R . .
C8 C 0.32983(11) 0.86116(17) 0.09317(7) 0.0387(7) Uani 1 1 d . . .
C9 C 0.37832(11) 0.92556(17) 0.11797(7) 0.0412(7) Uani 1 1 d . . .
H9A H 0.3718 0.9803 0.1021 0.049 Uiso 1 1 calc R . .
H9B H 0.4225 0.9050 0.1209 0.049 Uiso 1 1 calc R . .
C10 C 0.37154(12) 0.94009(18) 0.16242(7) 0.0466(8) Uani 1 1 d . . .
H10E H 0.3301 0.9694 0.1594 0.056 Uiso 1 1 calc R . .
H10F H 0.3705 0.8841 0.1762 0.056 Uiso 1 1 calc R . .
C11 C 0.42663(13) 0.99339(18) 0.19112(7) 0.0486(8) Uani 1 1 d . . .
H11E H 0.4307 1.0466 0.1759 0.058 Uiso 1 1 calc R . .
H11F H 0.4675 0.9612 0.1965 0.058 Uiso 1 1 calc R . .
C12 C 0.41732(14) 1.0167(2) 0.23419(8) 0.0578(9) Uani 1 1 d . . .
H12E H 0.4493 1.0610 0.2482 0.069 Uiso 1 1 calc R . .
H12F H 0.3738 1.0416 0.2289 0.069 Uiso 1 1 calc R . .
C13 C 0.42462(16) 0.9410(2) 0.26452(8) 0.0690(10) Uani 1 1 d . . .
H13E H 0.4681 0.9157 0.2698 0.083 Uiso 1 1 calc R . .
H13F H 0.3923 0.8969 0.2507 0.083 Uiso 1 1 calc R . .
C14 C 0.41567(18) 0.9661(3) 0.30759(9) 0.0830(12) Uani 1 1 d . . .
H14E H 0.4469 1.0116 0.3210 0.100 Uiso 1 1 calc R . .
H14F H 0.3716 0.9894 0.3025 0.100 Uiso 1 1 calc R . .
C15 C 0.4255(2) 0.8904(3) 0.33833(11) 0.1173(17) Uani 1 1 d . . .
H15G H 0.3938 0.8458 0.3256 0.141 Uiso 1 1 calc R . .
H15H H 0.4197 0.9093 0.3654 0.141 Uiso 1 1 calc R . .
H15I H 0.4692 0.8676 0.3438 0.141 Uiso 1 1 calc R . .
C16 C 0.08955(10) 1.14214(14) -0.03136(6) 0.0307(6) Uani 1 1 d . C .
C17 C 0.15082(11) 1.13260(15) -0.00147(7) 0.0346(6) Uani 1 1 d . . .
C18 C 0.20340(11) 1.15848(16) -0.01323(7) 0.0407(7) Uani 1 1 d . C .
H18 H 0.2455 1.1517 0.0064 0.049 Uiso 1 1 calc R . .
C19 C 0.19624(11) 1.19471(16) -0.05359(7) 0.0399(7) Uani 1 1 d D . .
C20 C 0.13429(11) 1.20463(15) -0.08184(7) 0.0379(7) Uani 1 1 d . C .
H20 H 0.1290 1.2304 -0.1089 0.045 Uiso 1 1 calc R . .
C21 C 0.08021(11) 1.17809(14) -0.07170(6) 0.0318(6) Uani 1 1 d . . .
C22 C 0.01320(11) 1.18739(15) -0.10433(6) 0.0335(6) Uani 1 1 d . C .
H22C H -0.0197 1.1856 -0.0892 0.040 Uiso 1 1 calc R . .
H22D H 0.0101 1.2437 -0.1185 0.040 Uiso 1 1 calc R . .
C31 C -0.01528(10) 1.03454(14) -0.12894(6) 0.0292(6) Uani 1 1 d . C .
C32 C -0.00135(10) 1.11824(15) -0.13798(6) 0.0307(6) Uani 1 1 d . . .
C33 C 0.00090(11) 1.13537(15) -0.17883(6) 0.0339(6) Uani 1 1 d . C .
H33 H 0.0090 1.1920 -0.1861 0.041 Uiso 1 1 calc R . .
C34 C -0.00860(11) 1.07065(15) -0.20964(6) 0.0345(6) Uani 1 1 d . . .
C35 C -0.01964(10) 0.98764(15) -0.19878(6) 0.0323(6) Uani 1 1 d . C .
H35 H -0.0242 0.9434 -0.2193 0.039 Uiso 1 1 calc R . .
C36 C -0.02418(10) 0.96776(14) -0.15820(6) 0.0304(6) Uani 1 1 d . . .
C37 C -0.03676(11) 0.87633(15) -0.14794(6) 0.0329(6) Uani 1 1 d . C .
H37C H -0.0540 0.8445 -0.1751 0.039 Uiso 1 1 calc R . .
H37D H -0.0704 0.8762 -0.1334 0.039 Uiso 1 1 calc R . .
C38 C -0.00548(12) 1.09412(16) -0.25299(7) 0.0395(7) Uani 1 1 d . C .
C39 C -0.01208(13) 1.02610(16) -0.28648(7) 0.0432(7) Uani 1 1 d . . .
H39E H -0.0575 1.0066 -0.2965 0.052 Uiso 1 1 calc R C .
H39F H 0.0150 0.9766 -0.2732 0.052 Uiso 1 1 calc R . .
C40 C 0.00748(13) 1.05527(18) -0.32531(7) 0.0490(8) Uani 1 1 d . C .
H40E H -0.0085 1.1141 -0.3330 0.059 Uiso 1 1 calc R . .
H40F H 0.0552 1.0567 -0.3173 0.059 Uiso 1 1 calc R . .
C41 C -0.01843(13) 0.99827(18) -0.36411(7) 0.0502(8) Uani 1 1 d . . .
H41E H -0.0112 0.9378 -0.3551 0.060 Uiso 1 1 calc R C .
H41F H 0.0058 1.0096 -0.3846 0.060 Uiso 1 1 calc R . .
C42 C -0.09021(15) 1.0123(2) -0.38648(8) 0.0632(10) Uani 1 1 d . C .
H42E H -0.1138 1.0037 -0.3654 0.076 Uiso 1 1 calc R . .
H42F H -0.0968 1.0723 -0.3963 0.076 Uiso 1 1 calc R . .
C43 C -0.11937(16) 0.9542(2) -0.42461(9) 0.0680(10) Uani 1 1 d . . .
H43E H -0.1103 0.8941 -0.4154 0.082 Uiso 1 1 calc R C .
H43F H -0.0983 0.9659 -0.4468 0.082 Uiso 1 1 calc R . .
C44 C -0.19290(19) 0.9661(3) -0.44427(11) 0.0974(14) Uani 1 1 d . C .
H44E H -0.2142 0.9524 -0.4224 0.117 Uiso 1 1 calc R . .
H44F H -0.2021 1.0267 -0.4525 0.117 Uiso 1 1 calc R . .
C45 C -0.22082(19) 0.9113(3) -0.48259(12) 0.0994(15) Uani 1 1 d . . .
H45G H -0.2044 0.9298 -0.5058 0.119 Uiso 1 1 calc R C .
H45H H -0.2680 0.9162 -0.4919 0.119 Uiso 1 1 calc R . .
H45I H -0.2085 0.8517 -0.4753 0.119 Uiso 1 1 calc R . .
C46 C 0.03575(10) 0.82620(14) -0.07490(6) 0.0308(6) Uani 1 1 d . C .
C47 C 0.02215(10) 0.82963(14) -0.11993(6) 0.0309(6) Uani 1 1 d . . .
C48 C 0.06492(11) 0.78988(14) -0.13759(6) 0.0326(6) Uani 1 1 d . C .
H48 H 0.0558 0.7898 -0.1678 0.039 Uiso 1 1 calc R . .
C49 C 0.12075(11) 0.75010(14) -0.11228(7) 0.0340(6) Uani 1 1 d D . .
C50 C 0.13385(11) 0.75076(14) -0.06774(6) 0.0324(6) Uani 1 1 d . C .
H50 H 0.1727 0.7256 -0.0502 0.039 Uiso 1 1 calc R . .
C51 C 0.09178(11) 0.78700(14) -0.04856(6) 0.0313(6) Uani 1 1 d . . .
C52 C 0.10696(11) 0.78364(15) 0.00031(6) 0.0345(6) Uani 1 1 d . C .
H52C H 0.0662 0.7912 0.0073 0.041 Uiso 1 1 calc R . .
H52D H 0.1240 0.7263 0.0104 0.041 Uiso 1 1 calc R . .
O8 O 0.14047(12) 0.68572(16) -0.17260(7) 0.0509(7) Uani 0.719(2) 1 d PD C -11
C53 C 0.16093(13) 0.70223(19) -0.13434(9) 0.0331(7) Uani 0.719(2) 1 d PD C -11
C54 C 0.23130(13) 0.6872(2) -0.11009(10) 0.0456(8) Uani 0.719(2) 1 d PD C -11
H54E H 0.2343 0.6464 -0.0865 0.055 Uiso 0.719(2) 1 calc PR C -11
H54F H 0.2509 0.7417 -0.0971 0.055 Uiso 0.719(2) 1 calc PR C -11
C55 C 0.26999(14) 0.6523(3) -0.13809(10) 0.0553(9) Uani 0.719(2) 1 d PD C -11
H55E H 0.2637 0.5897 -0.1412 0.066 Uiso 0.719(2) 1 calc PR C -11
H55F H 0.2540 0.6782 -0.1669 0.066 Uiso 0.719(2) 1 calc PR C -11
C56 C 0.34157(16) 0.6716(3) -0.11870(11) 0.0619(12) Uani 0.719(2) 1 d PD C -11
H56E H 0.3637 0.6537 -0.1395 0.074 Uiso 0.719(2) 1 calc PR C -11
H56F H 0.3466 0.7343 -0.1154 0.074 Uiso 0.719(2) 1 calc PR C -11
C57 C 0.37619(16) 0.6311(2) -0.07620(11) 0.0564(12) Uani 0.719(2) 1 d PD C -11
H57E H 0.3727 0.5682 -0.0791 0.068 Uiso 0.719(2) 1 calc PR C -11
H57F H 0.3549 0.6487 -0.0549 0.068 Uiso 0.719(2) 1 calc PR C -11
C58 C 0.44741(16) 0.6560(3) -0.06007(11) 0.0651(14) Uani 0.719(2) 1 d PD C -11
H58E H 0.4671 0.6438 -0.0829 0.078 Uiso 0.719(2) 1 calc PR C -11
H58F H 0.4504 0.7183 -0.0548 0.078 Uiso 0.719(2) 1 calc PR C -11
C59 C 0.48576(18) 0.6117(3) -0.02028(14) 0.0876(18) Uani 0.719(2) 1 d PD C -11
H59E H 0.4837 0.5493 -0.0251 0.105 Uiso 0.719(2) 1 calc PR C -11
H59F H 0.4672 0.6243 0.0031 0.105 Uiso 0.719(2) 1 calc PR C -11
C60 C 0.55676(18) 0.6414(3) -0.00707(15) 0.0771(14) Uani 0.719(2) 1 d PD C -11
H60G H 0.5742 0.6325 -0.0309 0.092 Uiso 0.719(2) 1 calc PR C -11
H60H H 0.5821 0.6085 0.0178 0.092 Uiso 0.719(2) 1 calc PR C -11
H60I H 0.5591 0.7022 0.0003 0.092 Uiso 0.719(2) 1 calc PR C -11
O8F O 0.1507(3) 0.7116(5) -0.17103(17) 0.0509(7) Uani 0.281(2) 1 d PD C -12
C53F C 0.1698(3) 0.7194(5) -0.13218(19) 0.0331(7) Uani 0.281(2) 1 d PD C -12
C54F C 0.2294(2) 0.6702(5) -0.10640(18) 0.0456(8) Uani 0.281(2) 1 d PD C -12
H54G H 0.2165 0.6123 -0.1000 0.055 Uiso 0.281(2) 1 calc PR C -12
H54H H 0.2495 0.6998 -0.0789 0.055 Uiso 0.281(2) 1 calc PR C -12
C55F C 0.2787(2) 0.6630(6) -0.1310(2) 0.0553(9) Uani 0.281(2) 1 d PD C -12
H55G H 0.2932 0.7209 -0.1357 0.066 Uiso 0.281(2) 1 calc PR C -12
H55H H 0.2574 0.6372 -0.1594 0.066 Uiso 0.281(2) 1 calc PR C -12
C56F C 0.3378(3) 0.6090(4) -0.1076(2) 0.0619(12) Uani 0.281(2) 1 d PD C -12
H56G H 0.3594 0.5882 -0.1282 0.074 Uiso 0.281(2) 1 calc PR C -12
H56H H 0.3242 0.5588 -0.0942 0.074 Uiso 0.281(2) 1 calc PR C -12
C57F C 0.3847(3) 0.6643(4) -0.0731(2) 0.0564(12) Uani 0.281(2) 1 d PD C -12
H57G H 0.3967 0.7157 -0.0866 0.068 Uiso 0.281(2) 1 calc PR C -12
H57H H 0.3634 0.6834 -0.0521 0.068 Uiso 0.281(2) 1 calc PR C -12
C58F C 0.4453(3) 0.6136(4) -0.0504(3) 0.0651(14) Uani 0.281(2) 1 d PD C -12
H58G H 0.4340 0.5669 -0.0336 0.078 Uiso 0.281(2) 1 calc PR C -12
H58H H 0.4630 0.5876 -0.0719 0.078 Uiso 0.281(2) 1 calc PR C -12
C59F C 0.4963(3) 0.6705(5) -0.0206(3) 0.0876(18) Uani 0.281(2) 1 d PD C -12
H59G H 0.4794 0.6942 0.0019 0.105 Uiso 0.281(2) 1 calc PR C -12
H59H H 0.5060 0.7189 -0.0370 0.105 Uiso 0.281(2) 1 calc PR C -12
C60F C 0.5584(3) 0.6205(7) 0.0006(4) 0.0771(14) Uani 0.281(2) 1 d PD C -12
H60J H 0.5584 0.6010 0.0289 0.092 Uiso 0.281(2) 1 calc PR C -12
H60K H 0.5958 0.6575 0.0035 0.092 Uiso 0.281(2) 1 calc PR C -12
H60L H 0.5606 0.5711 -0.0172 0.092 Uiso 0.281(2) 1 calc PR C -12

loop_
_atom_site_aniso_label
_atom_site_aniso_U_11
_atom_site_aniso_U_22
_atom_site_aniso_U_33
_atom_site_aniso_U_23
_atom_site_aniso_U_13
_atom_site_aniso_U_12
O6A 0.0592(10) 0.0626(12) 0.0286(8) 0.0121(8) 0.0046(8) -0.0106(9)
C23A 0.0426(13) 0.0326(13) 0.0292(11) 0.0042(10) 0.0081(10) 0.0081(11)
C24A 0.0385(13) 0.0521(15) 0.0361(11) 0.0132(11) 0.0067(10) 0.0018(12)
C25A 0.0440(15) 0.115(3) 0.0470(14) 0.0229(17) 0.0094(13) -0.0031(17)
C26A 0.0351(17) 0.137(4) 0.068(2) 0.036(2) 0.0118(16) 0.003(2)
C27A 0.051(2) 0.094(3) 0.075(2) 0.006(2) 0.0045(18) 0.007(2)
C28A 0.060(2) 0.099(3) 0.089(3) 0.008(3) 0.019(2) -0.004(2)
C29A 0.076(2) 0.116(3) 0.080(2) -0.015(2) 0.032(2) -0.022(2)
C30A 0.059(2) 0.093(3) 0.078(2) 0.002(2) 0.0167(19) -0.010(2)
O6K 0.0592(10) 0.0626(12) 0.0286(8) 0.0121(8) 0.0046(8) -0.0106(9)
C23K 0.0426(13) 0.0326(13) 0.0292(11) 0.0042(10) 0.0081(10) 0.0081(11)
C24K 0.0385(13) 0.0521(15) 0.0361(11) 0.0132(11) 0.0067(10) 0.0018(12)
C25K 0.0440(15) 0.115(3) 0.0470(14) 0.0229(17) 0.0094(13) -0.0031(17)
C26K 0.0351(17) 0.137(4) 0.068(2) 0.036(2) 0.0118(16) 0.003(2)
C27K 0.051(2) 0.094(3) 0.075(2) 0.006(2) 0.0045(18) 0.007(2)
C28K 0.060(2) 0.099(3) 0.089(3) 0.008(3) 0.019(2) -0.004(2)
C29K 0.076(2) 0.116(3) 0.080(2) -0.015(2) 0.032(2) -0.022(2)
C30K 0.059(2) 0.093(3) 0.078(2) 0.002(2) 0.0167(19) -0.010(2)
O5A 0.0458(10) 0.0465(10) 0.0343(8) -0.0017(8) -0.0056(8) -0.0022(9)
C8A 0.0383(12) 0.0496(15) 0.0220(10) -0.0011(10) 0.0050(9) -0.0025(12)
C9A 0.0371(13) 0.0483(16) 0.0278(11) -0.0088(11) 0.0045(10) -0.0041(12)
C10A 0.0386(17) 0.0522(16) 0.0289(11) -0.0052(11) 0.0051(12) 0.0014(14)
C11A 0.0342(17) 0.0596(18) 0.0336(14) -0.0069(14) 0.0006(13) 0.0033(15)
C12A 0.0373(15) 0.064(2) 0.0364(14) 0.0070(14) 0.0036(13) 0.0073(15)
C13A 0.0456(19) 0.087(2) 0.0465(18) 0.0068(18) 0.0029(15) 0.0101(19)
C14A 0.0407(18) 0.086(3) 0.055(2) 0.0122(19) 0.0016(15) 0.0162(18)
C15A 0.0660(19) 0.075(2) 0.076(2) 0.0227(18) 0.0176(17) 0.0203(18)
O5K 0.0458(10) 0.0465(10) 0.0343(8) -0.0017(8) -0.0056(8) -0.0022(9)
C8K 0.0383(12) 0.0496(15) 0.0220(10) -0.0011(10) 0.0050(9) -0.0025(12)
C9K 0.0371(13) 0.0483(16) 0.0278(11) -0.0088(11) 0.0045(10) -0.0041(12)
C10K 0.0386(17) 0.0522(16) 0.0289(11) -0.0052(11) 0.0051(12) 0.0014(14)
C11K 0.0342(17) 0.0596(18) 0.0336(14) -0.0069(14) 0.0006(13) 0.0033(15)
C12K 0.0373(15) 0.064(2) 0.0364(14) 0.0070(14) 0.0036(13) 0.0073(15)
C13K 0.0456(19) 0.087(2) 0.0465(18) 0.0068(18) 0.0029(15) 0.0101(19)
C14K 0.0407(18) 0.086(3) 0.055(2) 0.0122(19) 0.0016(15) 0.0162(18)
C15K 0.0660(19) 0.075(2) 0.076(2) 0.0227(18) 0.0176(17) 0.0203(18)
O6 0.0435(10) 0.0767(15) 0.0625(13) 0.0146(12) 0.0192(10) -0.0007(10)
C23 0.0443(15) 0.0570(17) 0.0440(14) -0.0123(13) 0.0086(12) -0.0069(13)
C24 0.0515(17) 0.045(2) 0.075(2) 0.0003(17) 0.0303(15) -0.0053(16)
C25 0.0434(17) 0.0515(19) 0.075(2) 0.0014(17) 0.0249(15) 0.0001(15)
C26 0.062(2) 0.058(2) 0.136(3) 0.019(2) 0.061(2) 0.0046(19)
C27 0.097(3) 0.057(2) 0.122(3) -0.005(2) 0.064(2) -0.004(2)
C28 0.063(2) 0.056(2) 0.118(3) 0.011(2) 0.037(2) 0.0108(18)
C29 0.077(3) 0.066(3) 0.149(4) 0.016(3) 0.027(3) 0.006(2)
C30 0.104(3) 0.078(3) 0.091(3) 0.035(2) -0.021(3) 0.026(2)
O6F 0.0435(10) 0.0767(15) 0.0625(13) 0.0146(12) 0.0192(10) -0.0007(10)
C23F 0.0443(15) 0.0570(17) 0.0440(14) -0.0123(13) 0.0086(12) -0.0069(13)
C24F 0.0515(17) 0.045(2) 0.075(2) 0.0003(17) 0.0303(15) -0.0053(16)
C25F 0.0434(17) 0.0515(19) 0.075(2) 0.0014(17) 0.0249(15) 0.0001(15)
C26F 0.062(2) 0.058(2) 0.136(3) 0.019(2) 0.061(2) 0.0046(19)
C27F 0.097(3) 0.057(2) 0.122(3) -0.005(2) 0.064(2) -0.004(2)
C28F 0.063(2) 0.056(2) 0.118(3) 0.011(2) 0.037(2) 0.0108(18)
C29F 0.077(3) 0.066(3) 0.149(4) 0.016(3) 0.027(3) 0.006(2)
C30F 0.104(3) 0.078(3) 0.091(3) 0.035(2) -0.021(3) 0.026(2)
O7A 0.0969(13) 0.0613(12) 0.0315(8) -0.0009(8) 0.0183(9) 0.0317(11)
C38A 0.0516(15) 0.0491(16) 0.0258(11) -0.0047(11) 0.0052(11) 0.0089(13)
C39A 0.0536(17) 0.0443(17) 0.0257(11) -0.0022(12) 0.0097(12) 0.0045(14)
C40A 0.0540(18) 0.0485(18) 0.0284(13) -0.0013(13) 0.0096(13) 0.0023(14)
C41A 0.092(2) 0.0514(19) 0.0352(13) 0.0099(14) 0.0276(14) 0.0199(18)
C42A 0.095(2) 0.063(2) 0.0402(15) 0.0116(15) 0.0290(15) 0.0260(19)
C43A 0.109(3) 0.077(2) 0.0365(16) 0.0016(17) 0.007(2) 0.016(2)
C44A 0.143(4) 0.108(3) 0.0385(18) 0.001(2) 0.009(3) 0.033(3)
C45A 0.175(4) 0.085(3) 0.068(2) 0.014(2) 0.054(2) 0.046(3)
O7K 0.0969(13) 0.0613(12) 0.0315(8) -0.0009(8) 0.0183(9) 0.0317(11)
C38K 0.0516(15) 0.0491(16) 0.0258(11) -0.0047(11) 0.0052(11) 0.0089(13)
C39K 0.0536(17) 0.0443(17) 0.0257(11) -0.0022(12) 0.0097(12) 0.0045(14)
C40K 0.0540(18) 0.0485(18) 0.0284(13) -0.0013(13) 0.0096(13) 0.0023(14)
C41K 0.092(2) 0.0514(19) 0.0352(13) 0.0099(14) 0.0276(14) 0.0199(18)
C42K 0.095(2) 0.063(2) 0.0402(15) 0.0116(15) 0.0290(15) 0.0260(19)
C43K 0.109(3) 0.077(2) 0.0365(16) 0.0016(17) 0.007(2) 0.016(2)
C44K 0.143(4) 0.108(3) 0.0385(18) 0.001(2) 0.009(3) 0.033(3)
C45K 0.175(4) 0.085(3) 0.068(2) 0.014(2) 0.054(2) 0.046(3)
O8A 0.0426(11) 0.0649(18) 0.0656(12) -0.0507(12) 0.0078(9) -0.0054(12)
C53A 0.0496(16) 0.0256(19) 0.0362(13) -0.0103(13) 0.0037(12) 0.0023(15)
C54A 0.0435(18) 0.075(4) 0.059(2) -0.026(2) 0.0133(16) 0.011(2)
C55A 0.065(3) 0.086(5) 0.077(3) -0.043(3) 0.022(2) 0.006(4)
C56A 0.066(3) 0.101(5) 0.100(4) -0.039(3) 0.043(3) 0.006(3)
C57A 0.073(2) 0.076(4) 0.068(2) -0.017(3) 0.0256(19) -0.001(3)
C58A 0.170(4) 0.072(5) 0.074(3) -0.031(3) 0.077(3) -0.018(5)
C59A 0.075(3) 0.165(8) 0.060(3) 0.006(4) 0.017(3) -0.007(5)
C60A 0.064(2) 0.098(4) 0.065(3) -0.012(3) 0.026(2) -0.008(3)
O8K 0.0426(11) 0.0649(18) 0.0656(12) -0.0507(12) 0.0078(9) -0.0054(12)
C53K 0.0496(16) 0.0256(19) 0.0362(13) -0.0103(13) 0.0037(12) 0.0023(15)
C54K 0.0435(18) 0.075(4) 0.059(2) -0.026(2) 0.0133(16) 0.011(2)
C55K 0.065(3) 0.086(5) 0.077(3) -0.043(3) 0.022(2) 0.006(4)
C56K 0.066(3) 0.101(5) 0.100(4) -0.039(3) 0.043(3) 0.006(3)
C57K 0.073(2) 0.076(4) 0.068(2) -0.017(3) 0.0256(19) -0.001(3)
C58K 0.170(4) 0.072(5) 0.074(3) -0.031(3) 0.077(3) -0.018(5)
C59K 0.075(3) 0.165(8) 0.060(3) 0.006(4) 0.017(3) -0.007(5)
C60K 0.064(2) 0.098(4) 0.065(3) -0.012(3) 0.026(2) -0.008(3)
O8L 0.0426(11) 0.0649(18) 0.0656(12) -0.0507(12) 0.0078(9) -0.0054(12)
C53L 0.0496(16) 0.0256(19) 0.0362(13) -0.0103(13) 0.0037(12) 0.0023(15)
C54L 0.0435(18) 0.075(4) 0.059(2) -0.026(2) 0.0133(16) 0.011(2)
C55L 0.065(3) 0.086(5) 0.077(3) -0.043(3) 0.022(2) 0.006(4)
C56L 0.066(3) 0.101(5) 0.100(4) -0.039(3) 0.043(3) 0.006(3)
C57L 0.073(2) 0.076(4) 0.068(2) -0.017(3) 0.0256(19) -0.001(3)
C58L 0.170(4) 0.072(5) 0.074(3) -0.031(3) 0.077(3) -0.018(5)
C59L 0.075(3) 0.165(8) 0.060(3) 0.006(4) 0.017(3) -0.007(5)
C60L 0.064(2) 0.098(4) 0.065(3) -0.012(3) 0.026(2) -0.008(3)
O8M 0.0426(11) 0.0649(18) 0.0656(12) -0.0507(12) 0.0078(9) -0.0054(12)
C53M 0.0496(16) 0.0256(19) 0.0362(13) -0.0103(13) 0.0037(12) 0.0023(15)
C54M 0.0435(18) 0.075(4) 0.059(2) -0.026(2) 0.0133(16) 0.011(2)
C55M 0.065(3) 0.086(5) 0.077(3) -0.043(3) 0.022(2) 0.006(4)
C56M 0.066(3) 0.101(5) 0.100(4) -0.039(3) 0.043(3) 0.006(3)
C57M 0.073(2) 0.076(4) 0.068(2) -0.017(3) 0.0256(19) -0.001(3)
C58M 0.170(4) 0.072(5) 0.074(3) -0.031(3) 0.077(3) -0.018(5)
C59M 0.075(3) 0.165(8) 0.060(3) 0.006(4) 0.017(3) -0.007(5)
C60M 0.064(2) 0.098(4) 0.065(3) -0.012(3) 0.026(2) -0.008(3)
O1A 0.0362(8) 0.0410(9) 0.0240(7) -0.0019(6) 0.0042(6) -0.0032(7)
O2A 0.0367(8) 0.0447(9) 0.0244(7) -0.0027(7) 0.0085(6) 0.0000(7)
O3A 0.0404(8) 0.0487(10) 0.0274(7) -0.0060(7) 0.0103(6) 0.0008(8)
O4A 0.0383(8) 0.0455(9) 0.0290(7) -0.0024(7) 0.0066(6) -0.0026(7)
C1A 0.0338(11) 0.0424(13) 0.0155(8) -0.0011(9) 0.0076(8) -0.0002(10)
C2A 0.0408(12) 0.0385(12) 0.0141(8) -0.0010(8) 0.0084(8) 0.0011(10)
C3A 0.0375(12) 0.0448(13) 0.0189(9) -0.0019(9) 0.0055(9) 0.0054(11)
C4A 0.0391(12) 0.0426(13) 0.0191(9) -0.0024(9) 0.0091(9) 0.0000(11)
C5A 0.0415(12) 0.0362(12) 0.0212(9) -0.0025(9) 0.0077(9) -0.0025(10)
C6A 0.0360(11) 0.0361(12) 0.0158(8) -0.0036(8) 0.0059(8) -0.0006(10)
C7A 0.0403(12) 0.0330(12) 0.0245(10) -0.0033(9) 0.0039(9) 0.0004(10)
C16A 0.0272(10) 0.0364(12) 0.0262(10) 0.0001(9) 0.0052(9) 0.0073(10)
C17A 0.0316(11) 0.0326(11) 0.0220(9) -0.0005(9) 0.0042(8) 0.0062(10)
C18A 0.0332(11) 0.0284(11) 0.0237(10) 0.0016(9) -0.0012(9) 0.0046(10)
C19A 0.0362(12) 0.0329(12) 0.0256(10) 0.0038(9) 0.0042(9) 0.0036(10)
C20A 0.0373(12) 0.0379(12) 0.0196(9) 0.0029(9) 0.0034(9) 0.0081(10)
C21A 0.0297(11) 0.0356(12) 0.0230(9) 0.0004(9) 0.0018(9) 0.0071(10)
C22A 0.0329(11) 0.0433(13) 0.0243(10) 0.0023(10) 0.0018(9) 0.0018(10)
C31A 0.0312(11) 0.0403(12) 0.0210(9) -0.0082(9) 0.0031(9) -0.0036(10)
C32A 0.0266(11) 0.0418(13) 0.0254(10) -0.0049(9) 0.0024(9) 0.0012(10)
C33A 0.0339(12) 0.0482(14) 0.0199(9) 0.0014(10) -0.0022(9) 0.0038(11)
C34A 0.0385(12) 0.0473(14) 0.0212(9) -0.0064(10) 0.0011(9) 0.0049(11)
C35A 0.0376(12) 0.0420(13) 0.0260(10) -0.0105(10) -0.0006(10) 0.0006(11)
C36A 0.0325(11) 0.0417(13) 0.0228(10) -0.0068(9) -0.0005(9) -0.0053(10)
C37A 0.0399(12) 0.0401(13) 0.0258(10) -0.0092(9) 0.0059(9) -0.0039(11)
C46A 0.0367(12) 0.0352(12) 0.0254(10) -0.0008(9) 0.0080(9) -0.0017(10)
C47A 0.0420(12) 0.0320(12) 0.0224(9) -0.0046(9) 0.0032(9) 0.0005(10)
C48A 0.0451(13) 0.0433(13) 0.0226(10) -0.0062(10) 0.0048(10) 0.0012(11)
C49A 0.0427(13) 0.0472(14) 0.0319(11) -0.0105(10) 0.0053(10) 0.0025(12)
C50A 0.0391(13) 0.0394(13) 0.0259(10) -0.0047(10) -0.0031(10) -0.0016(11)
C51A 0.0430(12) 0.0345(12) 0.0203(9) 0.0000(9) 0.0040(9) -0.0016(11)
C52A 0.0436(12) 0.0366(12) 0.0181(9) 0.0013(9) 0.0057(9) 0.0005(10)
O1 0.0308(8) 0.0512(10) 0.0262(7) -0.0025(7) 0.0014(6) -0.0001(7)
O2 0.0320(8) 0.0519(9) 0.0231(7) -0.0030(7) 0.0065(6) -0.0021(7)
O3 0.0426(8) 0.0415(9) 0.0222(7) -0.0018(6) 0.0079(6) -0.0028(7)
O4 0.0373(8) 0.0538(10) 0.0176(6) 0.0021(7) 0.0068(6) 0.0022(8)
O5 0.0459(9) 0.0573(11) 0.0330(8) 0.0076(8) 0.0002(7) 0.0065(9)
O7 0.1010(14) 0.0475(10) 0.0267(8) 0.0016(8) 0.0151(9) -0.0100(10)
C1 0.0307(11) 0.0515(14) 0.0161(9) 0.0019(9) 0.0038(8) -0.0007(11)
C2 0.0368(12) 0.0517(14) 0.0145(9) 0.0017(9) 0.0066(8) 0.0003(11)
C3 0.0386(12) 0.0505(14) 0.0178(9) 0.0064(10) 0.0050(9) 0.0039(11)
C4 0.0367(12) 0.0568(15) 0.0193(9) 0.0047(10) 0.0054(9) 0.0055(11)
C5 0.0302(11) 0.0590(15) 0.0183(9) -0.0007(10) 0.0069(8) -0.0060(11)
C6 0.0322(11) 0.0536(14) 0.0178(9) -0.0006(10) 0.0071(8) -0.0008(11)
C7 0.0289(11) 0.0576(15) 0.0228(10) -0.0028(10) 0.0012(9) -0.0026(11)
C8 0.0349(12) 0.0564(15) 0.0224(10) 0.0042(10) 0.0052(9) 0.0014(12)
C9 0.0321(12) 0.0613(16) 0.0274(10) 0.0075(11) 0.0053(9) 0.0052(12)
C10 0.0459(14) 0.0625(17) 0.0277(11) -0.0013(11) 0.0056(10) 0.0007(13)
C11 0.0450(14) 0.0611(16) 0.0327(12) 0.0035(12) 0.0017(11) -0.0043(13)
C12 0.0520(16) 0.0745(19) 0.0369(13) -0.0045(14) -0.0011(12) 0.0012(15)
C13 0.0689(19) 0.094(2) 0.0366(14) 0.0016(15) 0.0047(14) 0.0100(18)
C14 0.088(2) 0.117(3) 0.0456(15) 0.0028(18) 0.0214(15) 0.015(2)
C15 0.161(4) 0.138(4) 0.0549(18) 0.031(2) 0.037(2) 0.012(3)
C16 0.0324(11) 0.0384(12) 0.0207(9) -0.0069(9) 0.0074(8) -0.0026(10)
C17 0.0347(12) 0.0399(13) 0.0270(10) -0.0047(10) 0.0061(9) 0.0003(10)
C18 0.0335(12) 0.0478(14) 0.0374(11) -0.0043(11) 0.0062(10) -0.0017(11)
C19 0.0405(12) 0.0416(14) 0.0386(11) -0.0042(10) 0.0136(10) -0.0055(11)
C20 0.0466(13) 0.0389(13) 0.0295(10) -0.0041(10) 0.0136(10) -0.0006(11)
C21 0.0353(11) 0.0336(12) 0.0242(9) -0.0052(9) 0.0056(9) -0.0013(10)
C22 0.0380(12) 0.0388(12) 0.0226(9) -0.0029(9) 0.0076(9) 0.0034(10)
C31 0.0257(10) 0.0411(12) 0.0170(9) 0.0041(9) 0.0008(8) 0.0035(10)
C32 0.0282(11) 0.0392(12) 0.0222(9) -0.0013(9) 0.0041(8) 0.0032(10)
C33 0.0369(12) 0.0378(12) 0.0249(10) 0.0033(9) 0.0062(9) 0.0000(10)
C34 0.0393(12) 0.0405(13) 0.0205(9) 0.0021(9) 0.0044(9) 0.0009(11)
C35 0.0344(11) 0.0375(12) 0.0208(9) -0.0037(9) 0.0023(9) 0.0003(10)
C36 0.0287(11) 0.0367(12) 0.0214(9) 0.0024(9) 0.0014(8) 0.0036(10)
C37 0.0356(11) 0.0427(13) 0.0170(9) -0.0033(9) 0.0031(9) -0.0037(10)
C38 0.0474(13) 0.0411(13) 0.0249(10) 0.0021(10) 0.0039(10) -0.0035(11)
C39 0.0603(14) 0.0432(14) 0.0264(10) -0.0007(10) 0.0137(10) -0.0091(12)
C40 0.0648(16) 0.0519(15) 0.0317(11) -0.0015(11) 0.0170(11) -0.0057(13)
C41 0.0680(16) 0.0548(16) 0.0299(11) -0.0033(11) 0.0180(11) -0.0037(14)
C42 0.0761(19) 0.075(2) 0.0343(13) 0.0028(14) 0.0109(13) 0.0068(17)
C43 0.085(2) 0.070(2) 0.0396(14) -0.0016(14) 0.0046(15) 0.0087(17)
C44 0.087(2) 0.119(3) 0.062(2) -0.019(2) -0.0131(19) 0.027(2)
C45 0.089(3) 0.118(3) 0.075(2) -0.020(2) 0.001(2) 0.006(2)
C46 0.0354(11) 0.0376(12) 0.0196(9) 0.0006(9) 0.0086(8) -0.0059(10)
C47 0.0353(11) 0.0358(12) 0.0194(9) 0.0007(9) 0.0051(9) -0.0048(10)
C48 0.0419(12) 0.0329(12) 0.0214(9) -0.0021(9) 0.0074(9) -0.0043(10)
C49 0.0409(12) 0.0334(12) 0.0244(10) -0.0022(9) 0.0053(9) -0.0019(10)
C50 0.0389(12) 0.0304(12) 0.0241(10) 0.0002(9) 0.0041(9) 0.0023(10)
C51 0.0369(12) 0.0330(12) 0.0204(9) 0.0019(9) 0.0034(9) -0.0039(10)
C52 0.0363(12) 0.0434(13) 0.0219(9) 0.0062(9) 0.0063(9) 0.0010(11)
O8 0.0635(12) 0.0525(14) 0.0291(8) -0.0187(9) 0.0030(8) 0.0111(11)
C53 0.0427(14) 0.0220(13) 0.0299(11) -0.0035(10) 0.0044(10) -0.0120(12)
C54 0.0455(14) 0.0535(18) 0.0373(12) -0.0078(13) 0.0120(11) -0.0025(14)
C55 0.0481(16) 0.076(2) 0.0380(14) -0.0180(15) 0.0068(13) 0.0067(15)
C56 0.061(2) 0.067(3) 0.059(2) -0.012(2) 0.0192(17) -0.009(2)
C57 0.0631(19) 0.047(3) 0.0528(17) -0.0062(18) 0.0089(15) 0.0054(19)
C58 0.075(2) 0.077(3) 0.0421(19) 0.007(2) 0.0150(17) -0.022(2)
C59 0.078(3) 0.081(4) 0.082(3) 0.002(3) -0.007(2) 0.017(3)
C60 0.086(2) 0.061(2) 0.066(2) -0.003(2) -0.005(2) 0.000(2)
O8F 0.0635(12) 0.0525(14) 0.0291(8) -0.0187(9) 0.0030(8) 0.0111(11)
C53F 0.0427(14) 0.0220(13) 0.0299(11) -0.0035(10) 0.0044(10) -0.0120(12)
C54F 0.0455(14) 0.0535(18) 0.0373(12) -0.0078(13) 0.0120(11) -0.0025(14)
C55F 0.0481(16) 0.076(2) 0.0380(14) -0.0180(15) 0.0068(13) 0.0067(15)
C56F 0.061(2) 0.067(3) 0.059(2) -0.012(2) 0.0192(17) -0.009(2)
C57F 0.0631(19) 0.047(3) 0.0528(17) -0.0062(18) 0.0089(15) 0.0054(19)
C58F 0.075(2) 0.077(3) 0.0421(19) 0.007(2) 0.0150(17) -0.022(2)
C59F 0.078(3) 0.081(4) 0.082(3) 0.002(3) -0.007(2) 0.017(3)
C60F 0.086(2) 0.061(2) 0.066(2) -0.003(2) -0.005(2) 0.000(2)

loop_
_atom_type_symbol
_atom_type_description
_atom_type_scat_dispersion_real
_atom_type_scat_dispersion_imag
_atom_type_scat_source
C C 0.0033 0.0016 'International Tables Vol C Tables 4.2.6.8 and 6.1.1.4'
H H 0.0000 0.0000 'International Tables Vol C Tables 4.2.6.8 and 6.1.1.4'
O O 0.0106 0.0060 'International Tables Vol C Tables 4.2.6.8 and 6.1.1.4'

loop_
_geom_angle_atom_site_label_1
_geom_angle_atom_site_label_2
_geom_angle_atom_site_label_3
_geom_angle
O6A C23A C19A 120.1(2)
O6A C23A C24A 120.1(3)
C19A C23A C24A 119.7(2)
C23A C24A C25A 113.6(2)
C26A C25A C24A 114.3(3)
C27A C26A C25A 115.6(3)
C26A C27A C28A 116.0(3)
C29A C28A C27A 116.5(3)
C28A C29A C30A 114.2(3)
O6K C23K C19A 118.9(7)
O6K C23K C24K 118.1(7)
C19A C23K C24K 118.5(6)
C23K C24K C25K 110.4(5)
C24K C25K C26K 111.0(7)
C27K C26K C25K 110.5(6)
C28K C27K C26K 111.4(7)
C29K C28K C27K 114.5(7)
C28K C29K C30K 114.4(7)
O5A C8A C4A 119.3(2)
O5A C8A C9A 120.4(2)
C4A C8A C9A 120.4(2)
C8A C9A C10A 112.2(2)
C9A C10A C11A 111.8(2)
C12A C11A C10A 112.0(2)
C11A C12A C13A 112.5(2)
C12A C13A C14A 113.5(3)
C15A C14A C13A 114.3(3)
O5K C8K C4A 119.7(6)
O5K C8K C9K 119.8(7)
C4A C8K C9K 120.1(5)
C8K C9K C10K 109.6(7)
C11K C10K C9K 110.2(5)
C10K C11K C12K 108.8(6)
C13K C12K C11K 110.1(6)
C12K C13K C14K 109.3(5)
C15K C14K C13K 111.0(7)
O6 C23 C19 121.2(3)
O6 C23 C24 120.9(3)
C19 C23 C24 117.5(2)
C23 C24 C25 116.4(3)
C24 C25 C26 111.1(2)
C27 C26 C25 114.8(3)
C28 C27 C26 114.3(3)
C29 C28 C27 115.7(3)
C28 C29 C30 113.2(3)
O6F C23F C19 120.8(7)
O6F C23F C24F 116.8(8)
C19 C23F C24F 116.9(6)
C25F C24F C23F 109.8(6)
C24F C25F C26F 112.5(5)
C27F C26F C25F 113.5(6)
C26F C27F C28F 112.1(6)
C27F C28F C29F 112.5(6)
C30F C29F C28F 109.8(8)
O7A C38A C34A 121.5(2)
O7A C38A C39A 120.9(3)
C34A C38A C39A 117.6(2)
C40A C39A C38A 113.1(2)
C39A C40A C41A 112.4(2)
C40A C41A C42A 112.5(3)
C43A C42A C41A 113.9(3)
C42A C43A C44A 114.9(3)
C45A C44A C43A 111.5(3)
O7K C38K C39K 120.1(8)
O7K C38K C34A 118.1(6)
C39K C38K C34A 121.7(6)
C38K C39K C40K 114.7(6)
C41K C40K C39K 112.1(6)
C40K C41K C42K 111.7(6)
C43K C42K C41K 109.3(6)
C42K C43K C44K 110.7(6)
C43K C44K C45K 108.7(8)
O8A C53A C49A 117.5(5)
O8A C53A C54A 119.8(5)
C49A C53A C54A 119.3(4)
C53A C54A C55A 111.5(4)
C56A C55A C54A 112.2(5)
C55A C56A C57A 114.6(5)
C56A C57A C58A 108.1(5)
C59A C58A C57A 113.1(5)
C58A C59A C60A 106.4(5)
O8K C53K C49A 119.6(4)
O8K C53K C54K 120.2(5)
C49A C53K C54K 119.2(3)
C53K C54K C55K 112.7(4)
C56K C55K C54K 113.7(4)
C55K C56K C57K 114.7(5)
C56K C57K C58K 107.9(5)
C59K C58K C57K 114.2(5)
C58K C59K C60K 112.3(5)
O8L C53L C49A 123.5(7)
O8L C53L C54L 117.4(8)
C49A C53L C54L 118.5(5)
C55L C54L C53L 110.0(7)
C54L C55L C56L 110.4(5)
C57L C56L C55L 109.2(6)
C56L C57L C58L 110.0(6)
C59L C58L C57L 108.5(6)
C60L C59L C58L 110.7(8)
O8M C53M C49A 120.7(8)
O8M C53M C54M 117.3(8)
C49A C53M C54M 119.4(4)
C55M C54M C53M 109.8(7)
C54M C55M C56M 108.9(6)
C57M C56M C55M 108.8(7)
C56M C57M C58M 109.4(6)
C59M C58M C57M 108.1(6)
C60M C59M C58M 109.1(9)
O1A C1A C2A 120.2(2)
O1A C1A C6A 117.41(18)
C2A C1A C6A 122.37(19)
C3A C2A C1A 117.9(2)
C3A C2A C52A 120.39(19)
C1A C2A C52A 121.64(19)
C2A C3A C4A 121.3(2)
C5A C4A C3A 119.03(19)
C5A C4A C8K 123.9(3)
C3A C4A C8K 117.1(3)
C5A C4A C8A 117.8(2)
C3A C4A C8A 123.2(2)
C8K C4A C8A 6.1(3)
C6A C5A C4A 121.8(2)
C5A C6A C1A 117.45(19)
C5A C6A C7A 121.3(2)
C1A C6A C7A 121.21(18)
C6A C7A C17A 115.14(19)
O2A C16A C17A 121.11(19)
O2A C16A C21A 117.28(18)
C17A C16A C21A 121.6(2)
C18A C17A C16A 117.86(19)
C18A C17A C7A 120.60(18)
C16A C17A C7A 121.5(2)
C17A C18A C19A 121.86(19)
C20A C19A C18A 118.2(2)
C20A C19A C23A 117.7(2)
C18A C19A C23A 124.1(2)
C20A C19A C23K 121.4(3)
C18A C19A C23K 120.0(4)
C23A C19A C23K 8.7(5)
C21A C20A C19A 121.8(2)
C20A C21A C16A 118.65(19)
C20A C21A C22A 119.68(19)
C16A C21A C22A 121.6(2)
C32A C22A C21A 111.96(18)
C32A C31A O3A 120.0(2)
C32A C31A C36A 122.9(2)
O3A C31A C36A 117.02(19)
C31A C32A C33A 117.6(2)
C31A C32A C22A 122.5(2)
C33A C32A C22A 119.8(2)
C34A C33A C32A 121.4(2)
C35A C34A C33A 119.3(2)
C35A C34A C38A 117.6(2)
C33A C34A C38A 123.1(2)
C35A C34A C38K 123.7(3)
C33A C34A C38K 116.7(3)
C38A C34A C38K 9.2(3)
C34A C35A C36A 121.2(2)
C35A C36A C31A 117.5(2)
C35A C36A C37A 121.1(2)
C31A C36A C37A 121.3(2)
C36A C37A C47A 113.18(19)
O4A C46A C47A 121.22(18)
O4A C46A C51A 117.29(19)
C47A C46A C51A 121.5(2)
C48A C47A C46A 118.43(19)
C48A C47A C37A 119.6(2)
C46A C47A C37A 121.9(2)
C47A C48A C49A 121.6(2)
C50A C49A C48A 119.1(2)
C50A C49A C53M 111.5(4)
C48A C49A C53M 125.3(3)
C50A C49A C53A 117.3(2)
C48A C49A C53A 122.9(3)
C53M C49A C53A 28.3(7)
C50A C49A C53K 118.8(2)
C48A C49A C53K 121.7(3)
C53M C49A C53K 15.4(7)
C53A C49A C53K 13.7(3)
C50A C49A C53L 119.0(3)
C48A C49A C53L 121.7(3)
C53M C49A C53L 17.6(8)
C53A C49A C53L 11.4(5)
C53K C49A C53L 2.3(6)
C51A C50A C49A 121.2(2)
C50A C51A C46A 118.2(2)
C50A C51A C52A 120.51(19)
C46A C51A C52A 121.3(2)
C2A C52A C51A 112.44(18)
O1 C1 C2 115.56(19)
O1 C1 C6 121.1(2)
C2 C1 C6 123.3(2)
C3 C2 C1 116.9(2)
C3 C2 C52 122.0(2)
C1 C2 C52 121.12(19)
C4 C3 C2 122.2(2)
C3 C4 C5 119.1(2)
C3 C4 C8 118.8(2)
C5 C4 C8 122.1(2)
C6 C5 C4 121.3(2)
C5 C6 C1 117.1(2)
C5 C6 C7 121.5(2)
C1 C6 C7 121.38(19)
C6 C7 C17 112.66(19)
O5 C8 C4 119.0(2)
O5 C8 C9 121.1(2)
C4 C8 C9 119.8(2)
C8 C9 C10 111.0(2)
C11 C10 C9 112.5(2)
C10 C11 C12 113.5(2)
C13 C12 C11 113.6(3)
C12 C13 C14 112.6(3)
C15 C14 C13 112.2(3)
O2 C16 C21 120.26(18)
O2 C16 C17 117.19(18)
C21 C16 C17 122.5(2)
C18 C17 C16 117.8(2)
C18 C17 C7 120.34(19)
C16 C17 C7 121.8(2)
C17 C18 C19 121.5(2)
C20 C19 C18 118.5(2)
C20 C19 C23 120.5(2)
C18 C19 C23 121.0(2)
C20 C19 C23F 131.1(3)
C18 C19 C23F 110.3(3)
C23 C19 C23F 10.8(3)
C21 C20 C19 121.9(2)
C20 C21 C16 117.63(19)
C20 C21 C22 120.15(19)
C16 C21 C22 122.2(2)
C32 C22 C21 112.64(19)
O3 C31 C36 121.3(2)
O3 C31 C32 115.21(18)
C36 C31 C32 123.4(2)
C33 C32 C31 117.5(2)
C33 C32 C22 120.6(2)
C31 C32 C22 121.86(19)
C32 C33 C34 121.2(2)
C35 C34 C33 119.4(2)
C35 C34 C38 122.6(2)
C33 C34 C38 118.1(2)
C34 C35 C36 121.4(2)
C31 C36 C35 117.0(2)
C31 C36 C37 123.56(19)
C35 C36 C37 119.46(19)
C36 C37 C47 114.46(18)
O7 C38 C34 119.7(2)
O7 C38 C39 120.3(2)
C34 C38 C39 120.0(2)
C38 C39 C40 114.1(2)
C41 C40 C39 113.4(2)
C40 C41 C42 112.4(2)
C43 C42 C41 114.7(3)
C42 C43 C44 112.9(3)
C45 C44 C43 112.7(3)
O4 C46 C51 123.29(18)
O4 C46 C47 115.11(18)
C51 C46 C47 121.6(2)
C48 C47 C46 117.88(19)
C48 C47 C37 120.93(18)
C46 C47 C37 121.2(2)
C47 C48 C49 121.78(19)
C48 C49 C50 118.7(2)
C48 C49 C53F 119.6(3)
C50 C49 C53F 121.1(3)
C48 C49 C53 117.9(2)
C50 C49 C53 123.2(2)
C53F C49 C53 12.5(3)
C51 C50 C49 121.8(2)
C50 C51 C46 118.12(19)
C50 C51 C52 120.11(19)
C46 C51 C52 121.8(2)
C2 C52 C51 114.75(19)
O8 C53 C49 121.3(2)
O8 C53 C54 119.8(3)
C49 C53 C54 118.1(2)
C53 C54 C55 113.3(2)
C56 C55 C54 111.1(3)
C57 C56 C55 117.4(3)
C56 C57 C58 112.2(3)
C59 C58 C57 114.9(3)
C58 C59 C60 110.4(4)
O8F C53F C49 115.5(5)
O8F C53F C54F 119.3(6)
C49 C53F C54F 121.5(5)
C53F C54F C55F 111.1(5)
C54F C55F C56F 113.1(6)
C55F C56F C57F 108.8(5)
C58F C57F C56F 110.2(5)
C59F C58F C57F 111.1(5)
C58F C59F C60F 111.1(6)

loop_
_geom_bond_atom_site_label_1
_geom_bond_atom_site_label_2
_geom_bond_distance
O6A C23A 1.222(3)
C23A C19A 1.485(4)
C23A C24A 1.510(3)
C24A C25A 1.522(4)
C25A C26A 1.521(4)
C26A C27A 1.508(5)
C27A C28A 1.523(4)
C28A C29A 1.481(5)
C29A C30A 1.509(4)
O6K C23K 1.228(9)
C23K C19A 1.491(9)
C23K C24K 1.527(6)
C24K C25K 1.528(8)
C25K C26K 1.529(8)
C26K C27K 1.525(8)
C27K C28K 1.516(7)
C28K C29K 1.510(8)
C29K C30K 1.522(8)
O5A C8A 1.223(3)
C8A C4A 1.501(3)
C8A C9A 1.512(3)
C9A C10A 1.530(4)
C10A C11A 1.534(3)
C11A C12A 1.523(4)
C12A C13A 1.525(4)
C13A C14A 1.526(4)
C14A C15A 1.521(4)
O5K C8K 1.220(9)
C8K C4A 1.498(7)
C8K C9K 1.526(7)
C9K C10K 1.530(7)
C10K C11K 1.529(7)
C11K C12K 1.533(7)
C12K C13K 1.528(8)
C13K C14K 1.528(7)
C14K C15K 1.525(8)
O6 C23 1.216(4)
C23 C19 1.490(4)
C23 C24 1.510(4)
C24 C25 1.520(4)
C25 C26 1.527(4)
C26 C27 1.514(5)
C27 C28 1.513(5)
C28 C29 1.499(4)
C29 C30 1.535(5)
O6F C23F 1.227(10)
C23F C19 1.494(8)
C23F C24F 1.531(7)
C24F C25F 1.524(7)
C25F C26F 1.527(7)
C26F C27F 1.523(8)
C27F C28F 1.532(8)
C28F C29F 1.534(8)
C29F C30F 1.532(8)
O7A C38A 1.205(4)
C38A C34A 1.491(4)
C38A C39A 1.511(4)
C39A C40A 1.510(4)
C40A C41A 1.519(4)
C41A C42A 1.536(4)
C42A C43A 1.519(4)
C43A C44A 1.527(5)
C44A C45A 1.504(5)
O7K C38K 1.207(10)
C38K C39K 1.518(7)
C38K C34A 1.528(8)
C39K C40K 1.532(7)
C40K C41K 1.524(7)
C41K C42K 1.532(8)
C42K C43K 1.525(7)
C43K C44K 1.526(8)
C44K C45K 1.528(9)
O8A C53A 1.233(6)
C53A C49A 1.510(6)
C53A C54A 1.524(6)
C54A C55A 1.526(6)
C55A C56A 1.514(7)
C56A C57A 1.522(6)
C57A C58A 1.536(7)
C58A C59A 1.519(6)
C59A C60A 1.559(7)
O8K C53K 1.231(6)
C53K C49A 1.510(6)
C53K C54K 1.521(6)
C54K C55K 1.528(6)
C55K C56K 1.515(6)
C56K C57K 1.525(6)
C57K C58K 1.540(6)
C58K C59K 1.503(6)
C59K C60K 1.534(6)
O8L C53L 1.241(10)
C53L C49A 1.512(8)
C53L C54L 1.532(7)
C54L C55L 1.517(7)
C55L C56L 1.532(8)
C56L C57L 1.530(7)
C57L C58L 1.535(8)
C58L C59L 1.532(7)
C59L C60L 1.526(8)
O8M C53M 1.243(10)
C53M C49A 1.510(7)
C53M C54M 1.530(7)
C54M C55M 1.529(8)
C55M C56M 1.530(7)
C56M C57M 1.524(7)
C57M C58M 1.529(8)
C58M C59M 1.527(8)
C59M C60M 1.527(9)
O1A C1A 1.373(2)
O2A C16A 1.373(3)
O3A C31A 1.389(3)
O4A C46A 1.375(3)
C1A C2A 1.402(3)
C1A C6A 1.405(3)
C2A C3A 1.383(3)
C2A C52A 1.514(3)
C3A C4A 1.400(3)
C4A C5A 1.392(3)
C5A C6A 1.387(3)
C6A C7A 1.511(3)
C7A C17A 1.530(3)
C16A C17A 1.397(3)
C16A C21A 1.409(3)
C17A C18A 1.388(3)
C18A C19A 1.404(3)
C19A C20A 1.399(3)
C20A C21A 1.368(3)
C21A C22A 1.519(3)
C22A C32A 1.511(3)
C31A C32A 1.385(3)
C31A C36A 1.398(3)
C32A C33A 1.394(3)
C33A C34A 1.393(3)
C34A C35A 1.386(3)
C35A C36A 1.395(3)
C36A C37A 1.519(3)
C37A C47A 1.529(3)
C46A C47A 1.394(3)
C46A C51A 1.410(3)
C47A C48A 1.375(3)
C48A C49A 1.397(3)
C49A C50A 1.387(3)
C50A C51A 1.385(4)
C51A C52A 1.516(3)
O1 C1 1.376(3)
O2 C16 1.385(3)
O3 C31 1.385(3)
O4 C46 1.372(3)
O5 C8 1.218(3)
O7 C38 1.226(3)
C1 C2 1.399(3)
C1 C6 1.406(3)
C2 C3 1.390(3)
C2 C52 1.507(3)
C3 C4 1.389(3)
C4 C5 1.401(4)
C4 C8 1.502(3)
C5 C6 1.393(3)
C6 C7 1.511(4)
C7 C17 1.536(3)
C8 C9 1.505(3)
C9 C10 1.528(3)
C10 C11 1.526(3)
C11 C12 1.533(4)
C12 C13 1.525(4)
C13 C14 1.537(4)
C14 C15 1.529(5)
C16 C21 1.395(3)
C16 C17 1.399(3)
C17 C18 1.376(4)
C18 C19 1.406(3)
C19 C20 1.390(3)
C20 C21 1.382(3)
C21 C22 1.528(3)
C22 C32 1.510(3)
C31 C36 1.393(3)
C31 C32 1.398(3)
C32 C33 1.383(3)
C33 C34 1.402(3)
C34 C35 1.389(3)
C34 C38 1.491(3)
C35 C36 1.401(3)
C36 C37 1.515(3)
C37 C47 1.516(3)
C38 C39 1.506(3)
C39 C40 1.533(4)
C40 C41 1.515(3)
C41 C42 1.524(4)
C42 C43 1.519(4)
C43 C44 1.542(5)
C44 C45 1.490(5)
C46 C51 1.401(3)
C46 C47 1.417(3)
C47 C48 1.387(3)
C48 C49 1.391(3)
C49 C50 1.401(3)
C49 C53F 1.492(7)
C49 C53 1.497(4)
C50 C51 1.383(3)
C51 C52 1.536(3)
O8 C53 1.224(3)
C53 C54 1.512(4)
C54 C55 1.526(4)
C55 C56 1.521(4)
C56 C57 1.507(4)
C57 C58 1.527(4)
C58 C59 1.488(5)
C59 C60 1.543(5)
O8F C53F 1.220(8)
C53F C54F 1.522(6)
C54F C55F 1.531(7)
C55F C56F 1.534(7)
C56F C57F 1.538(7)
C57F C58F 1.524(7)
C58F C59F 1.522(7)
C59F C60F 1.531(8)
